data_1569754
loop_
_publ_author_name
'Lirette, Fr&#xe9;d&#xe9;ric'
'Darvish, Ali'
'Zhou, Zheng'
'Wei, Zheng'
'Renn, Lukas'
'Petrukhina, Marina A.'
'Weitz, R. Thomas'
'Morin, Jean-Fran&#xe7;ois'

_publ_section_title
;
 Dibenzannulated <i>peri</i>-acenoacenes from anthanthrene derivatives.
;
_journal_issue 37
_journal_name_full 'Chemical science'
_journal_page_first 10184
_journal_page_last 10193
_journal_paper_doi 10.1039/d3sc02898d
_journal_volume 14
_journal_year 2023
_chemical_formula_moiety '2(C24 H48 Cs O12), C80 H98 Si4, C4H8O'
_chemical_formula_sum 'C132 H202 Cs2 O25 Si4'
_chemical_formula_weight 2567.10
_space_group_crystal_system monoclinic
_space_group_IT_number 13
_space_group_name_Hall '-P 2yc'
_space_group_name_H-M_alt 'P 1 2/c 1'
_atom_sites_solution_hydrogens geom
_atom_sites_solution_primary dual
_atom_sites_solution_secondary difmap
_audit_creation_date 2021-07-16
_audit_creation_method
;
Olex2 1.3
(compiled 2020.11.12 svn.r5f609507 for OlexSys, GUI svn.r6226)
;
_audit_update_record
;
2023-06-01 deposited with the CCDC.	2023-08-30 downloaded from the CCDC.
;
_cell_angle_alpha 90
_cell_angle_beta 106.906(3)
_cell_angle_gamma 90
_cell_formula_units_Z 2
_cell_length_a 14.770(3)
_cell_length_b 19.188(4)
_cell_length_c 25.019(5)
_cell_measurement_reflns_used 9347
_cell_measurement_temperature 100(2)
_cell_measurement_theta_max 17.18
_cell_measurement_theta_min 2.30
_cell_volume 6784(2)
_computing_cell_refinement 'SAINT V8.38A (Bruker, 2018)'
_computing_data_collection 'APEX3 v.2018.7-2 (Bruker AXS Inc., 2018)'
_computing_data_reduction 'SAINT V8.38A (Bruker, 2018)'
_computing_molecular_graphics 'Olex2 1.3 (Dolomanov et al., 2009)'
_computing_publication_material 'Olex2 1.3 (Dolomanov et al., 2009)'
_computing_structure_refinement 'SHELXL 2018/3 (Sheldrick, 2018)'
_computing_structure_solution 'SHELXT 2018/2 (Sheldrick, 2018)'
_diffrn_ambient_temperature 100(2)
_diffrn_detector 'Pilatus1M(CdTe) pixel array detector'
_diffrn_detector_area_resol_mean 30
_diffrn_detector_type 'CMOS pixel array detector'
_diffrn_measured_fraction_theta_full 0.994
_diffrn_measured_fraction_theta_max 0.994
_diffrn_measurement_device_type 'APS_15-ID-D xHuber Kappa'
_diffrn_measurement_method 'phi rotation'
_diffrn_radiation_collimation '0.2 mm sinlge-pinhole'
_diffrn_radiation_monochromator 'Si(111) & Si(311)'
_diffrn_radiation_probe x-ray
_diffrn_radiation_type synchrotron
_diffrn_radiation_wavelength 0.49594
_diffrn_reflns_av_R_equivalents 0.1539
_diffrn_reflns_av_unetI/netI 0.0657
_diffrn_reflns_Laue_measured_fraction_full 0.994
_diffrn_reflns_Laue_measured_fraction_max 0.994
_diffrn_reflns_limit_h_max 17
_diffrn_reflns_limit_h_min -17
_diffrn_reflns_limit_k_max 22
_diffrn_reflns_limit_k_min -22
_diffrn_reflns_limit_l_max 29
_diffrn_reflns_limit_l_min -29
_diffrn_reflns_number 123258
_diffrn_reflns_point_group_measured_fraction_full 0.994
_diffrn_reflns_point_group_measured_fraction_max 0.994
_diffrn_reflns_theta_full 17.254
_diffrn_reflns_theta_max 17.254
_diffrn_reflns_theta_min 0.949
_diffrn_source synchrotron
_diffrn_source_current 103.0
_diffrn_source_power 103.0
_diffrn_source_type 'Insertion Device, Station 15 ID-B, APS, Argonne Nat'l Lab'
_diffrn_source_voltage 1000.0
_diffrn_standards_number 0
_exptl_absorpt_coefficient_mu 0.254
_exptl_absorpt_correction_T_max 0.6725
_exptl_absorpt_correction_T_min 0.5385
_exptl_absorpt_correction_type multi-scan
_exptl_absorpt_process_details
;
SADABS-2016/2 (Bruker, 2016/2) was used for absorption correction.
wR2(int) was 0.1232 before and 0.0748 after correction.
The Ratio of minimum to maximum transmission is 0.8007.
The \l/2 correction factor is not present.
;
_exptl_crystal_colour black
_exptl_crystal_colour_primary black
_exptl_crystal_density_diffrn 1.257
_exptl_crystal_density_meas ?
_exptl_crystal_density_method none
_exptl_crystal_description needle
_exptl_crystal_F_000 2720
_exptl_crystal_size_max 0.01
_exptl_crystal_size_mid 0.004
_exptl_crystal_size_min 0.003
_refine_diff_density_max 1.565
_refine_diff_density_min -0.554
_refine_diff_density_rms 0.124
_refine_ls_extinction_method none
_refine_ls_goodness_of_fit_ref 1.278
_refine_ls_hydrogen_treatment constr
_refine_ls_matrix_type full
_refine_ls_number_parameters 1185
_refine_ls_number_reflns 12080
_refine_ls_number_restraints 2572
_refine_ls_restrained_S_all 1.205
_refine_ls_R_factor_all 0.1778
_refine_ls_R_factor_gt 0.1172
_refine_ls_shift/su_max 0.000
_refine_ls_shift/su_mean 0.000
_refine_ls_structure_factor_coef Fsqd
_refine_ls_weighting_details 'w=1/[\s^2^(Fo^2^)+(0.2000P)^2^] where P=(Fo^2^+2Fc^2^)/3'
_refine_ls_weighting_scheme calc
_refine_ls_wR_factor_gt 0.3336
_refine_ls_wR_factor_ref 0.3795
_reflns_Friedel_coverage 0.000
_reflns_number_gt 6341
_reflns_number_total 12080
_reflns_threshold_expression 'I > 2\s(I)'
_cod_data_source_file d3sc02898d2.cif
_cod_data_source_block Morin-Cs2-dianion
_cod_depositor_comments
;
The following automatic conversions were performed:

data item '_exptl_crystal_density_meas' value 'not measured' was
changed to '?' -- the value is perceived as not measured.

Automatic conversion script
Id: cif_fix_values 8170 2020-07-09 18:12:32Z antanas 

 Adding full bibliography for 1569754.cif.
;
_cod_database_code 1569754
_shelx_shelxl_version_number 2018/3
_shelx_space_group_comment
;
The symmetry employed for this shelxl refinement is uniquely defined
by the following loop, which should always be used as a source of
symmetry information in preference to the above space-group names.
They are only intended as comments.
;
_olex2_refinement_description
;
1. Fixed Uiso
 At 1.2 times of:
  All C(H) groups, All C(H,H) groups
 At 1.5 times of:
  All C(H,H,H) groups
2. Restrained distances
 C50-C4 = C17-C4 = C58-C23 = C58-C38 = C42-C53 = C5-C42
 1.54 with sigma of 0.02
 C36-C61 = C25-C36 = C40-C11 = C46-C11 = C51-C47 = C27-C51
 1.54 with sigma of 0.02
 C61-C25
 2.6 with sigma of 0.02
 C50-C17
 2.6 with sigma of 0.02
 C46-C40
 2.6 with sigma of 0.02
 C53-C5
 2.6 with sigma of 0.02
 C27-C47
 2.6 with sigma of 0.02
 C23-C38
 2.6 with sigma of 0.02
 O13-C49 = O13-C29 = O11-C55 = O11-C60 = O12-C19 = O12-C3 = O10-C13 = O10-C34 =
  O7-C21 = O7-C56 = O9-C54 = O9-C63
 1.43 with sigma of 0.02
 C55-C49 = C29-C63 = C56-C54 = C21-C34 = C13-C3 = C60-C19
 1.54 with sigma of 0.02
 C60-C19 = C55-C49 = C13-C3 = C21-C34 = C56-C54 = C29-C63
 1.54 with sigma of 0.02
 O12-C3 = O12-C19 = O11-C60 = O11-C55 = O13-C49 = O13-C29 = O9-C63 = O9-C54 =
 O7-C56 = O7-C21 = O10-C34 = O10-C13
 1.43 with sigma of 0.02
 C40A-C25A
 4.2 with sigma of 0.02
 Cs2A-Cs2
 0.0005 with sigma of 1
 C63A-C54A
 2.4 with sigma of 0.02
 C51A-C43
 3.1 with sigma of 0.02
 Si2-C11A
 1.88 with sigma of 0.02
 C46A-C11A = C40A-C11A
 1.54 with sigma of 0.02
 C1P-C15A
 1.54 with sigma of 0.02
 O3A-C1P
 1.43 with sigma of 0.02
 C51A-C47A
 1.54 with sigma of 0.02
 C34-C13
 2.4 with sigma of 0.04
 O1-O6 \\sim O6-O5 \\sim O5-O4 \\sim O4-O3 \\sim O3-O2 \\sim O2-O1
 with sigma of 0.02
 O9-O13 \\sim O13-O11 \\sim O11-O12 \\sim O12-O10 \\sim O10-O7 \\sim O7-O9
 with sigma of 0.02
 O12-C60 \\sim O12A-C60A
 with sigma of 0.04
 O11-O10 \\sim O11A-O10A
 with sigma of 0.04
 O12-O9 \\sim O12A-O9A
 with sigma of 0.04
 C63-C54 \\sim C63A-C54A
 with sigma of 0.04
 O9-C29 \\sim O9A-C29A
 with sigma of 0.04
 C34-O7 \\sim C34A-O7A
 with sigma of 0.04
 O13-C49 \\sim O13A-C49A
 with sigma of 0.02
 O13-C29 \\sim O13A-C29A
 with sigma of 0.02
 O7-C54 \\sim O7A-C54A
 with sigma of 0.04
 O12-C3 \\sim O12A-C3A
 with sigma of 0.02
 O12-C19 \\sim O12A-C19A
 with sigma of 0.02
 O12-O7 \\sim O12A-O7A
 with sigma of 0.04
 O11-C55 \\sim O11A-C55A
 with sigma of 0.02
 O11-C49 \\sim O11A-C49A
 with sigma of 0.04
 O11-C60 \\sim O11A-C60A
 with sigma of 0.02
 O11-O7 \\sim O11A-O7A
 with sigma of 0.04
 C49-C55 \\sim C49A-C55A
 with sigma of 0.02
 O9-O10 \\sim O9A-O10A
 with sigma of 0.04
 O9-C63 \\sim O9A-C63A
 with sigma of 0.02
 O9-C54 \\sim O9A-C54A
 with sigma of 0.02
 O10-C21 \\sim O10A-C21A
 with sigma of 0.04
 O10-C34 \\sim O10A-C34A
 with sigma of 0.02
 O10-C13 \\sim O10A-C13A
 with sigma of 0.02
 C63-C29 \\sim C63A-C29A
 with sigma of 0.02
 C3-C13 \\sim C3A-C13A
 with sigma of 0.02
 C34-C21 \\sim C34A-C21A
 with sigma of 0.02
 C19-C60 \\sim C19A-C60A
 with sigma of 0.02
 O12-O11 \\sim O12A-O11A
 with sigma of 0.04
 O12-O10 \\sim O12A-O10A
 with sigma of 0.04
 O12-C13 \\sim O12A-C13A
 with sigma of 0.04
 C21-O7 \\sim C21A-O7A
 with sigma of 0.02
 O7-C56 \\sim O7A-C56A
 with sigma of 0.02
 O11-O9 \\sim O11A-O9A
 with sigma of 0.04
 O11-C19 \\sim O11A-C19A
 with sigma of 0.04
 C49-C29 \\sim C49A-C29A
 with sigma of 0.04
 C54-C56 \\sim C54A-C56A
 with sigma of 0.02
 O9-O7 \\sim O9A-O7A
 with sigma of 0.04
 O9-C56 \\sim O9A-C56A
 with sigma of 0.04
 C55-C60 \\sim C55A-C60A
 with sigma of 0.04
 O10-C3 \\sim O10A-C3A
 with sigma of 0.04
 O10-O7 \\sim O10A-O7A
 with sigma of 0.04
 C3-C19 \\sim C3A-C19A
 with sigma of 0.04
 C34-C13 \\sim C34A-C13A
 with sigma of 0.04
 C21-C56 \\sim C21A-C56A
 with sigma of 0.04
 O13-O12 \\sim O13A-O12A
 with sigma of 0.04
 O13-O11 \\sim O13A-O11A
 with sigma of 0.04
 O13-O9 \\sim O13A-O9A
 with sigma of 0.04
 O13-C55 \\sim O13A-C55A
 with sigma of 0.04
 O13-O10 \\sim O13A-O10A
 with sigma of 0.04
 O13-C63 \\sim O13A-C63A
 with sigma of 0.04
 O13-O7 \\sim O13A-O7A
 with sigma of 0.04
 Si2-C47 \\sim Si2-C47A
 with sigma of 0.04
 C40-C46 \\sim C40A-C46A
 with sigma of 0.04
 Si2-C40 \\sim Si2-C40A
 with sigma of 0.04
 Si2-C25 \\sim Si2-C25A
 with sigma of 0.04
 C47-C27 \\sim C47A-C27A
 with sigma of 0.04
 Si2-C11 \\sim Si2-C11A
 with sigma of 0.02
 C47-C51 \\sim C47A-C51A
 with sigma of 0.02
 Si2-C61 \\sim Si2-C61A
 with sigma of 0.04
 C51-C27 \\sim C51A-C27A
 with sigma of 0.02
 Si2-C46 \\sim Si2-C46A
 with sigma of 0.04
 Si2-C27 \\sim Si2-C27A
 with sigma of 0.04
 C61-C25 \\sim C61A-C25A
 with sigma of 0.04
 C61-C36 \\sim C61A-C36A
 with sigma of 0.02
 C36-C25 \\sim C36A-C25A
 with sigma of 0.02
 C11-C40 \\sim C11A-C40A
 with sigma of 0.02
 C11-C46 \\sim C11A-C46A
 with sigma of 0.02
 Si2-C51 \\sim Si2-C51A
 with sigma of 0.02
 Si2-C36 \\sim Si2-C36A
 with sigma of 0.02
 C4-C50 \\sim C4A-C50A
 with sigma of 0.02
 C4-C17 \\sim C4A-C17A
 with sigma of 0.02
 C50-C17 \\sim C50A-C17A
 with sigma of 0.04
 C38-C58 \\sim C38A-C58A
 with sigma of 0.02
 C42-C5 \\sim C42A-C5A
 with sigma of 0.02
 C23-C58 \\sim C23A-C58A
 with sigma of 0.02
 Si1-C42 \\sim Si1-C42A
 with sigma of 0.02
 Si1-C58 \\sim Si1-C58A
 with sigma of 0.02
 C53-C42 \\sim C53A-C42A
 with sigma of 0.02
 C38-C23 \\sim C38A-C23A
 with sigma of 0.04
 Si1-C53 \\sim Si1-C53A
 with sigma of 0.04
 Si1-C38 \\sim Si1-C38A
 with sigma of 0.04
 Si1-C23 \\sim Si1-C23A
 with sigma of 0.04
 Si1-C5 \\sim Si1-C5A
 with sigma of 0.04
 Si1-C50 \\sim Si1-C50A
 with sigma of 0.04
 Si1-C17 \\sim Si1-C17A
 with sigma of 0.04
 C53-C5 \\sim C53A-C5A
 with sigma of 0.04
 Si1-C4 \\sim Si1-C4A
 with sigma of 0.02
 O4-O6 \\sim O4A-O6A
 with sigma of 0.04
 Cs1-O2 \\sim Cs1A-O2A
 with sigma of 0.02
 Cs1-O5 \\sim Cs1A-O5A
 with sigma of 0.02
 O3-C15 \\sim O3A-C15A
 with sigma of 0.04
 Cs1-O6 \\sim Cs1A-O6A
 with sigma of 0.02
 O1-O2 \\sim O1A-O2A
 with sigma of 0.04
 O1-O6 \\sim O1A-O6A
 with sigma of 0.04
 O1-C1H \\sim O1A-C1J
 with sigma of 0.04
 C1C-C1D \\sim C1K-C1L
 with sigma of 0.04
 Cs1-O3 \\sim Cs1A-O3A
 with sigma of 0.02
 Cs1-O4 \\sim Cs1A-O4A
 with sigma of 0.02
 O2-C1A \\sim O2A-C1P
 with sigma of 0.04
 Cs1-O1 \\sim Cs1A-O1A
 with sigma of 0.02
 O2-C9 \\sim O2A-C9A
 with sigma of 0.02
 O1-O4 \\sim O1A-O4A
 with sigma of 0.04
 O2-C15 \\sim O2A-C15A
 with sigma of 0.02
 O2-O6 \\sim O2A-O6A
 with sigma of 0.04
 O2-O4 \\sim O2A-O4A
 with sigma of 0.04
 O3-O5 \\sim O3A-O5A
 with sigma of 0.04
 O4-C1C \\sim O4A-C1K
 with sigma of 0.02
 O4-C1D \\sim O4A-C1L
 with sigma of 0.02
 O5-C1E \\sim O5A-C1N
 with sigma of 0.02
 O6-C1G \\sim O6A-C31
 with sigma of 0.02
 O6-C1H \\sim O6A-C1J
 with sigma of 0.02
 C1E-C1F \\sim C1N-C1O
 with sigma of 0.04
 C7-C9 \\sim C7A-C9A
 with sigma of 0.02
 O4-C1E \\sim O4A-C1N
 with sigma of 0.04
 O1-O3 \\sim O1A-O3A
 with sigma of 0.04
 O1-O5 \\sim O1A-O5A
 with sigma of 0.04
 O5-O6 \\sim O5A-O6A
 with sigma of 0.04
 O1-C9 \\sim O1A-C9A
 with sigma of 0.04
 O5-C1G \\sim O5A-C31
 with sigma of 0.04
 O3-C1A \\sim O3A-C1P
 with sigma of 0.02
 O2-O3 \\sim O2A-O3A
 with sigma of 0.04
 O2-O5 \\sim O2A-O5A
 with sigma of 0.04
 O3-C1B \\sim O3A-C1Q
 with sigma of 0.02
 O2-C7 \\sim O2A-C7A
 with sigma of 0.04
 O6-C1I \\sim O6A-C1M
 with sigma of 0.04
 O3-O4 \\sim O3A-O4A
 with sigma of 0.04
 O3-O6 \\sim O3A-O6A
 with sigma of 0.04
 C7-C1I \\sim C7A-C1M
 with sigma of 0.04
 O3-C1C \\sim O3A-C1K
 with sigma of 0.04
 O4-O5 \\sim O4A-O5A
 with sigma of 0.04
 O4-C1B \\sim O4A-C1Q
 with sigma of 0.04
 O5-C1F \\sim O5A-C1O
 with sigma of 0.02
 C1A-C1B \\sim C1P-C1Q
 with sigma of 0.04
 C15-C1A \\sim C15A-C1P
 with sigma of 0.02
 O5-C1D \\sim O5A-C1L
 with sigma of 0.04
 O6-C1F \\sim O6A-C1O
 with sigma of 0.04
 C1B-C1C \\sim C1Q-C1K
 with sigma of 0.02
 C1D-C1E \\sim C1L-C1N
 with sigma of 0.02
 C9-C15 \\sim C9A-C15A
 with sigma of 0.04
 C1F-C1G \\sim C1O-C31
 with sigma of 0.02
 C1H-C1I \\sim C1J-C1M
 with sigma of 0.02
 Cs1-C7 \\sim Cs1A-C7A
 with sigma of 0.04
 Cs1-C9 \\sim Cs1A-C9A
 with sigma of 0.04
 Cs1-C15 \\sim Cs1A-C15A
 with sigma of 0.04
 C1G-C1H \\sim C31-C1J
 with sigma of 0.04
 Cs1-C1A \\sim Cs1A-C1P
 with sigma of 0.04
 Cs1-C1B \\sim Cs1A-C1Q
 with sigma of 0.04
 Cs1-C1C \\sim Cs1A-C1K
 with sigma of 0.04
 Cs1-C1D \\sim Cs1A-C1L
 with sigma of 0.04
 Cs1-C1E \\sim Cs1A-C1N
 with sigma of 0.04
 Cs1-C1F \\sim Cs1A-C1O
 with sigma of 0.04
 Cs1-C1G \\sim Cs1A-C31
 with sigma of 0.04
 Cs1-C1H \\sim Cs1A-C1J
 with sigma of 0.04
 Cs1-C1I \\sim Cs1A-C1M
 with sigma of 0.04
 O1-C7 \\sim O1A-C7A
 with sigma of 0.02
 O1-C1I \\sim O1A-C1M
 with sigma of 0.02
 C11A-C36A \\sim C36A-C51A \\sim C51A-C11A
 with sigma of 0.02
3. Uiso/Uaniso restraints and constraints
C60A \\sim O11A \\sim C19A \\sim C55A \\sim O12A \\sim O10A \\sim O7A \\sim O9A
\\sim C49A \\sim C3A \\sim C34A \\sim C13A \\sim C21A \\sim C56A \\sim C63A
\\sim C54A \\sim O13A \\sim C29A \\sim O12 \\sim O11 \\sim O10 \\sim O7 \\sim
O9 \\sim O13 \\sim C3 \\sim C19 \\sim C55 \\sim C60 \\sim C34 \\sim C13 \\sim
C21 \\sim C56 \\sim C63 \\sim C54 \\sim C49 \\sim C29: within 2A with sigma of
0.01 and sigma for terminal atoms of 0.02 within 2A
O2 \\sim O6 \\sim O1 \\sim C9 \\sim C15 \\sim C1G \\sim C1H \\sim C7 \\sim C1I
\\sim C1A \\sim C1F \\sim O3 \\sim O5 \\sim C1B \\sim C1E \\sim C1C \\sim C1D
\\sim O4: within 2A with sigma of 0.01 and sigma for terminal atoms of 0.02
within 2A
Si2 \\sim C47 \\sim C51 \\sim C61 \\sim C36 \\sim C11 \\sim C40 \\sim C46 \\sim
C25 \\sim C27 \\sim C47A \\sim C51A \\sim C61A \\sim C36A \\sim C11A \\sim C40A
\\sim C46A \\sim C25A \\sim C27A: within 2A with sigma of 0.01 and sigma for
terminal atoms of 0.02 within 2A
Si1 \\sim C53 \\sim C4 \\sim C38 \\sim C42 \\sim C23 \\sim C5 \\sim C50 \\sim
C58 \\sim C17 \\sim C53A \\sim C4A \\sim C38A \\sim C42A \\sim C23A \\sim C5A
\\sim C50A \\sim C58A \\sim C17A: within 2A with sigma of 0.01 and sigma for
terminal atoms of 0.02 within 2A
O1 \\sim O2 \\sim O3 \\sim O4 \\sim O5 \\sim O6 \\sim C7 \\sim C9 \\sim C15
\\sim C1A \\sim C1B \\sim C1C \\sim C1D \\sim C1E \\sim C1F \\sim C1G \\sim C1H
\\sim C1I \\sim C7A \\sim O6A \\sim O4A \\sim O2A \\sim O1A \\sim O5A \\sim O3A
\\sim C31 \\sim C1J \\sim C1K \\sim C1L \\sim C9A \\sim C15A \\sim C1M \\sim
C1N \\sim C1O \\sim C1P \\sim C1Q: within 2A with sigma of 0.01 and sigma for
terminal atoms of 0.02 within 2A
4. Rigid body (RIGU) restrains
 C19A, C60A, O11A, C55A, O12A, O10A, O7A, O9A, C49A, C3A, C34A, C13A, C21A,
 C56A, C63A, C54A, O13A, C29A, O11, O12, O10, O7, O9, O13, C3, C19, C55, C60,
 C34, C13, C21, C56, C63, C54, C49, C29
 with sigma for 1-2 distances of 0.004 and sigma for 1-3 distances of 0.004
 O2, Cs1, O6, O1, C9, C15, C1G, C1H, C7, C1I, C1A, C1F, O3, O5, C1B, C1E, C1C,
 C1D, O4
 with sigma for 1-2 distances of 0.004 and sigma for 1-3 distances of 0.004
 Si2, C47, C51, C61, C36, C11, C40, C46, C25, C27, C47A, C51A, C61A, C36A,
 C11A, C40A, C46A, C25A, C27A
 with sigma for 1-2 distances of 0.004 and sigma for 1-3 distances of 0.004
 Si1, C53, C4, C38, C42, C23, C5, C50, C58, C17, C53A, C4A, C38A, C42A, C23A,
 C5A, C50A, C58A, C17A
 with sigma for 1-2 distances of 0.004 and sigma for 1-3 distances of 0.004
 O1, O2, O3, O4, O5, O6, C7, C9, C15, C1A, C1B, C1C, C1D, C1E, C1F, C1G, C1H,
 C1I, C7A, O6A, O4A, O2A, O1A, O5A, O3A, C31, C1J, C1K, C1L, C9A, C15A, C1M,
 C1N, C1O, C1P, C1Q
 with sigma for 1-2 distances of 0.004 and sigma for 1-3 distances of 0.004
5. Others
 Sof(C60A)=Sof(H60C)=Sof(H60D)=Sof(O12A)=Sof(O11A)=Sof(O10A)=Sof(O7A)=Sof(O9A)=
 Sof(O13A)=Sof(C3A)=Sof(H3AA)=Sof(H3AB)=Sof(C19A)=Sof(H19C)=Sof(H19D)=Sof(C55A)=
 Sof(H55C)=Sof(H55D)=Sof(C34A)=Sof(H34C)=Sof(H34D)=Sof(C13A)=Sof(H13C)=
 Sof(H13D)=Sof(C21A)=Sof(H21C)=Sof(H21D)=Sof(C56A)=Sof(H56C)=Sof(H56D)=
 Sof(C63A)=Sof(H63C)=Sof(H63D)=Sof(C54A)=Sof(H54C)=Sof(H54D)=Sof(C49A)=
 Sof(H49C)=Sof(H49D)=Sof(C29A)=Sof(H29C)=Sof(H29D)=1-FVAR(1)
 Sof(Cs2A)=0.5*(1-FVAR(2))
 Sof(Cs2)=0.5*FVAR(2)
 Sof(O13)=Sof(O12)=Sof(O11)=Sof(C49)=Sof(H49A)=Sof(H49B)=Sof(O9)=Sof(C55)=
 Sof(H55A)=Sof(H55B)=Sof(O10)=Sof(C63)=Sof(H63A)=Sof(H63B)=Sof(C3)=Sof(H3A)=
 Sof(H3B)=Sof(C34)=Sof(H34A)=Sof(H34B)=Sof(C19)=Sof(H19A)=Sof(H19B)=Sof(C21)=
 Sof(H21A)=Sof(H21B)=Sof(O7)=Sof(C13)=Sof(H13A)=Sof(H13B)=Sof(C54)=Sof(H54A)=
 Sof(H54B)=Sof(C29)=Sof(H29A)=Sof(H29B)=Sof(C56)=Sof(H56A)=Sof(H56B)=Sof(C60)=
 Sof(H60A)=Sof(H60B)=FVAR(1)
 Sof(C47A)=Sof(H47D)=Sof(H47E)=Sof(H47F)=Sof(C51A)=Sof(H51A)=Sof(C61A)=
 Sof(H61D)=Sof(H61E)=Sof(H61F)=Sof(C36A)=Sof(H36A)=Sof(C11A)=Sof(H11A)=
 Sof(C40A)=Sof(H40D)=Sof(H40E)=Sof(H40F)=Sof(C46A)=Sof(H46D)=Sof(H46E)=
 Sof(H46F)=Sof(C25A)=Sof(H25D)=Sof(H25E)=Sof(H25F)=Sof(C27A)=Sof(H27D)=
 Sof(H27E)=Sof(H27F)=1-FVAR(2)
 Sof(C47)=Sof(H47A)=Sof(H47B)=Sof(H47C)=Sof(C51)=Sof(H51)=Sof(C61)=Sof(H61A)=
 Sof(H61B)=Sof(H61C)=Sof(C36)=Sof(H36)=Sof(C11)=Sof(H11)=Sof(C40)=Sof(H40A)=
 Sof(H40B)=Sof(H40C)=Sof(C46)=Sof(H46A)=Sof(H46B)=Sof(H46C)=Sof(C25)=Sof(H25A)=
 Sof(H25B)=Sof(H25C)=Sof(C27)=Sof(H27A)=Sof(H27B)=Sof(H27C)=FVAR(2)
 Sof(C53A)=Sof(H53D)=Sof(H53E)=Sof(H53F)=Sof(C4A)=Sof(H4A)=Sof(C38A)=Sof(H38D)=
 Sof(H38E)=Sof(H38F)=Sof(C42A)=Sof(H42A)=Sof(C23A)=Sof(H23D)=Sof(H23E)=
 Sof(H23F)=Sof(C5A)=Sof(H5AA)=Sof(H5AB)=Sof(H5AC)=Sof(C50A)=Sof(H50D)=Sof(H50E)=
 Sof(H50F)=Sof(C58A)=Sof(H58A)=Sof(C17A)=Sof(H17D)=Sof(H17E)=Sof(H17F)=1-FVAR(3)
 Sof(C53)=Sof(H53A)=Sof(H53B)=Sof(H53C)=Sof(C4)=Sof(H4)=Sof(C38)=Sof(H38A)=
 Sof(H38B)=Sof(H38C)=Sof(C42)=Sof(H42)=Sof(C23)=Sof(H23A)=Sof(H23B)=Sof(H23C)=
 Sof(C5)=Sof(H5A)=Sof(H5B)=Sof(H5C)=Sof(C50)=Sof(H50A)=Sof(H50B)=Sof(H50C)=
 Sof(C58)=Sof(H58)=Sof(C17)=Sof(H17A)=Sof(H17B)=Sof(H17C)=FVAR(3)
 Sof(C7A)=Sof(H7AA)=Sof(H7AB)=Sof(O6A)=Sof(O4A)=Sof(O2A)=Sof(O1A)=Sof(O5A)=
 Sof(O3A)=Sof(C31)=Sof(H31A)=Sof(H31B)=Sof(C1J)=Sof(H1JA)=Sof(H1JB)=Sof(C1K)=
 Sof(H1KA)=Sof(H1KB)=Sof(C1L)=Sof(H1LA)=Sof(H1LB)=Sof(C9A)=Sof(H9AA)=Sof(H9AB)=
 Sof(C15A)=Sof(H15C)=Sof(H15D)=Sof(C1M)=Sof(H1MA)=Sof(H1MB)=Sof(C1N)=Sof(H1NA)=
 Sof(H1NB)=Sof(C1O)=Sof(H1OA)=Sof(H1OB)=Sof(C1P)=Sof(H1PA)=Sof(H1PB)=Sof(C1Q)=
 Sof(H1QA)=Sof(H1QB)=1-FVAR(4)
 Sof(Cs1A)=0.5*(1-FVAR(5))
 Sof(Cs1)=0.5*FVAR(5)
 Sof(O1)=Sof(O2)=Sof(O3)=Sof(O4)=Sof(O5)=Sof(O6)=Sof(C7)=Sof(H7A)=Sof(H7B)=
 Sof(C9)=Sof(H9A)=Sof(H9B)=Sof(C15)=Sof(H15A)=Sof(H15B)=Sof(C1A)=Sof(H1AA)=
 Sof(H1AB)=Sof(C1B)=Sof(H1BA)=Sof(H1BB)=Sof(C1C)=Sof(H1CA)=Sof(H1CB)=Sof(C1D)=
 Sof(H1DA)=Sof(H1DB)=Sof(C1E)=Sof(H1EA)=Sof(H1EB)=Sof(C1F)=Sof(H1FA)=Sof(H1FB)=
 Sof(C1G)=Sof(H1GA)=Sof(H1GB)=Sof(C1H)=Sof(H1HA)=Sof(H1HB)=Sof(C1I)=Sof(H1IA)=
 Sof(H1IB)=FVAR(4)
6.a Free rotating group:
 O1(O2,O3,O4,O5,O6,C7,C9,C15,C1A,C1B,C1C,C1D,C1E,C1F,C1G,C1H,C1I)
6.b Ternary CH refined with riding coordinates:
 C51(H51), C4(H4), C36(H36), C11(H11), C42(H42), C58(H58), C51A(H51A),
 C36A(H36A), C11A(H11A), C4A(H4A), C42A(H42A), C58A(H58A)
6.c Secondary CH2 refined with riding coordinates:
 C49(H49A,H49B), C55(H55A,H55B), C63(H63A,H63B), C3(H3A,H3B), C34(H34A,H34B),
 C19(H19A,H19B), C21(H21A,H21B), C13(H13A,H13B), C54(H54A,H54B), C29(H29A,H29B),
  C56(H56A,H56B), C60(H60A,H60B), C60A(H60C,H60D), C3A(H3AA,H3AB), C19A(H19C,
 H19D), C55A(H55C,H55D), C34A(H34C,H34D), C13A(H13C,H13D), C21A(H21C,H21D),
 C56A(H56C,H56D), C63A(H63C,H63D), C54A(H54C,H54D), C49A(H49C,H49D), C29A(H29C,
 H29D), C7(H7A,H7B), C9(H9A,H9B), C15(H15A,H15B), C1A(H1AA,H1AB), C1B(H1BA,
 H1BB), C1C(H1CA,H1CB), C1D(H1DA,H1DB), C1E(H1EA,H1EB), C1F(H1FA,H1FB),
 C1G(H1GA,H1GB), C1H(H1HA,H1HB), C1I(H1IA,H1IB), C7A(H7AA,H7AB), C31(H31A,H31B),
  C1J(H1JA,H1JB), C1K(H1KA,H1KB), C1L(H1LA,H1LB), C9A(H9AA,H9AB), C15A(H15C,
 H15D), C1M(H1MA,H1MB), C1N(H1NA,H1NB), C1O(H1OA,H1OB), C1P(H1PA,H1PB),
 C1Q(H1QA,H1QB)
6.d Me refined with riding coordinates:
 C25(H25A,H25B,H25C), C5(H5A,H5B,H5C), C47A(H47D,H47E,H47F), C61A(H61D,H61E,
 H61F), C40A(H40D,H40E,H40F), C46A(H46D,H46E,H46F), C25A(H25D,H25E,H25F),
 C27A(H27D,H27E,H27F)
6.e Aromatic/amide H refined with riding coordinates:
 C6(H6), C18(H18), C26(H26), C2(H2), C35(H35), C37(H37), C39(H39)
6.f Idealised Me refined as rotating group:
 C47(H47A,H47B,H47C), C53(H53A,H53B,H53C), C61(H61A,H61B,H61C), C38(H38A,H38B,
 H38C), C40(H40A,H40B,H40C), C23(H23A,H23B,H23C), C46(H46A,H46B,H46C), C50(H50A,
 H50B,H50C), C27(H27A,H27B,H27C), C17(H17A,H17B,H17C), C53A(H53D,H53E,H53F),
 C38A(H38D,H38E,H38F), C23A(H23D,H23E,H23F), C5A(H5AA,H5AB,H5AC), C50A(H50D,
 H50E,H50F), C17A(H17D,H17E,H17F)
;
_smtbx_masks_void_probe_radius 1.2
_smtbx_masks_void_truncation_radius 1.2
_olex2_submission_special_instructions 'No special instructions were received'

loop_
_space_group_symop_operation_xyz
'x, y, z'
'-x, y, -z+1/2'
'-x, -y, -z'
'x, -y, z-1/2'

loop_
_atom_site_label
_atom_site_type_symbol
_atom_site_fract_x
_atom_site_fract_y
_atom_site_fract_z
_atom_site_U_iso_or_equiv
_atom_site_adp_type
_atom_site_occupancy
_atom_site_site_symmetry_order
_atom_site_calc_flag
_atom_site_refinement_flags_posn
_atom_site_refinement_flags_adp
_atom_site_refinement_flags_occupancy
_atom_site_disorder_assembly
_atom_site_disorder_group
Cs1 Cs 1.000000 0.8867(3) 0.750000 0.0662(18) Uani 0.484(7) 2 d DS T P A 1
Cs2 Cs 0.000000 0.4018(3) 0.750000 0.1064(14) Uani 0.701(7) 2 d S T P B 1
Si1 Si 0.4549(2) 0.6258(2) 0.59260(18) 0.1081(11) Uani 1 1 d D U . . .
Si2 Si 0.4364(2) 0.1322(2) 0.59824(18) 0.1142(11) Uani 1 1 d D U . . .
C1 C -0.0929(5) 0.4286(4) 0.4850(3) 0.068(2) Uani 1 1 d . . . . .
C6 C -0.0959(6) 0.3554(5) 0.4872(4) 0.072(2) Uani 1 1 d . . . . .
H6 H -0.155948 0.333174 0.476219 0.086 Uiso 1 1 calc R U . . .
C8 C -0.0029(5) 0.4621(4) 0.4999(3) 0.0633(19) Uani 1 1 d . . . . .
C10 C -0.0163(6) 0.3142(4) 0.5043(3) 0.067(2) Uani 1 1 d . . . . .
C12 C 0.0801(5) 0.4219(4) 0.5172(3) 0.066(2) Uani 1 1 d . . . . .
C14 C 0.0746(6) 0.3476(4) 0.5182(3) 0.066(2) Uani 1 1 d . . . . .
C16 C -0.0203(6) 0.2387(4) 0.5104(3) 0.068(2) Uani 1 1 d . . . . .
C18 C -0.0298(8) 0.0942(5) 0.5261(4) 0.088(3) Uani 1 1 d . . . . .
H18 H -0.033116 0.045367 0.531594 0.105 Uiso 1 1 calc R U . . .
C20 C 0.1611(6) 0.3074(4) 0.5360(3) 0.071(2) Uani 1 1 d . . . . .
C22 C 0.0649(7) 0.1992(5) 0.5281(3) 0.076(2) Uani 1 1 d . . . . .
C24 C 0.1756(6) 0.5295(5) 0.5325(4) 0.080(2) Uani 1 1 d . . . . .
C26 C 0.0579(8) 0.1252(5) 0.5346(4) 0.087(3) Uani 1 1 d . . . . .
H26 H 0.113547 0.097533 0.544860 0.105 Uiso 1 1 calc R U . . .
C28 C 0.1561(6) 0.2331(5) 0.5399(4) 0.079(2) Uani 1 1 d . . . . .
C30 C 0.2408(7) 0.1952(5) 0.5580(4) 0.092(3) Uani 1 1 d . . . . .
C32 C 0.1707(5) 0.4561(5) 0.5323(3) 0.070(2) Uani 1 1 d . . . . .
C2 C -0.1104(8) 0.1314(5) 0.5102(4) 0.087(3) Uani 1 1 d . . . . .
H2 H -0.170057 0.109234 0.504083 0.104 Uiso 1 1 calc R U . . .
C35 C 0.2454(6) 0.3429(5) 0.5474(4) 0.086(3) Uani 1 1 d . . . . .
H35 H 0.302320 0.316564 0.556406 0.103 Uiso 1 1 calc R U . . .
C37 C 0.2520(6) 0.4133(5) 0.5464(4) 0.087(3) Uani 1 1 d . . . . .
H37 H 0.312778 0.434391 0.555413 0.104 Uiso 1 1 calc R U . . .
C39 C -0.1047(6) 0.2033(5) 0.5028(4) 0.081(2) Uani 1 1 d . . . . .
H39 H -0.161862 0.229332 0.491952 0.097 Uiso 1 1 calc R U . . .
O13 O 0.0747(7) 0.5143(7) 0.6589(5) 0.130(3) Uani 0.701(7) 1 d D U P B 1
C41 C 0.2651(8) 0.5627(7) 0.5502(7) 0.127(4) Uani 1 1 d . . . . .
O12 O -0.1969(11) 0.3798(7) 0.6428(8) 0.153(3) Uani 0.701(7) 1 d D U P B 1
C43 C 0.3165(9) 0.1700(8) 0.5701(6) 0.128(4) Uani 1 1 d D . . . .
C45 C 0.3375(9) 0.5848(7) 0.5590(6) 0.126(4) Uani 1 1 d . . . . .
O11 O -0.1187(8) 0.5207(7) 0.6664(6) 0.134(3) Uani 0.701(7) 1 d D U P B 1
C47 C 0.3616(15) -0.0020(9) 0.5761(7) 0.136(5) Uani 0.791(11) 1 d D U P C 1
H47A H 0.299624 0.020276 0.561022 0.204 Uiso 0.791(11) 1 calc R U P C 1
H47B H 0.353279 -0.048023 0.590951 0.204 Uiso 0.791(11) 1 calc R U P C 1
H47C H 0.391958 -0.007048 0.546341 0.204 Uiso 0.791(11) 1 calc R U P C 1
C49 C 0.0076(11) 0.5680(9) 0.6422(7) 0.126(3) Uani 0.701(7) 1 d D U P B 1
H49A H 0.022166 0.597062 0.613004 0.151 Uiso 0.701(7) 1 calc R U P B 1
H49B H 0.008222 0.598199 0.674365 0.151 Uiso 0.701(7) 1 calc R U P B 1
O9 O 0.2231(10) 0.4303(7) 0.7326(6) 0.158(3) Uani 0.701(7) 1 d D U P B 1
C51 C 0.4250(12) 0.0441(8) 0.6240(7) 0.131(3) Uani 0.791(11) 1 d D U P C 1
H51 H 0.489598 0.022866 0.635643 0.157 Uiso 0.791(11) 1 calc R U P C 1
C53 C 0.5936(18) 0.6887(18) 0.5501(15) 0.112(6) Uani 0.382(10) 1 d D U P D 1
H53A H 0.591551 0.721579 0.579712 0.168 Uiso 0.382(10) 1 calc R U P D 1
H53B H 0.605953 0.714104 0.518999 0.168 Uiso 0.382(10) 1 calc R U P D 1
H53C H 0.644076 0.654580 0.564835 0.168 Uiso 0.382(10) 1 calc R U P D 1
C55 C -0.0903(13) 0.5330(15) 0.6189(7) 0.130(3) Uani 0.701(7) 1 d D U P B 1
H55A H -0.135279 0.564374 0.592643 0.156 Uiso 0.701(7) 1 calc R U P B 1
H55B H -0.085194 0.488910 0.599462 0.156 Uiso 0.701(7) 1 calc R U P B 1
O10 O -0.0528(9) 0.2729(8) 0.6474(6) 0.170(3) Uani 0.701(7) 1 d D U P B 1
C61 C 0.5009(12) 0.2659(8) 0.6480(10) 0.157(6) Uani 0.791(11) 1 d D U P C 1
H61A H 0.534536 0.274564 0.620211 0.236 Uiso 0.791(11) 1 calc R U P C 1
H61B H 0.532682 0.290711 0.682639 0.236 Uiso 0.791(11) 1 calc R U P C 1
H61C H 0.435550 0.282483 0.633689 0.236 Uiso 0.791(11) 1 calc R U P C 1
C63 C 0.2352(16) 0.4671(11) 0.6868(9) 0.149(3) Uani 0.701(7) 1 d D U P B 1
H63A H 0.215969 0.438016 0.652618 0.179 Uiso 0.701(7) 1 calc R U P B 1
H63B H 0.302297 0.480639 0.693648 0.179 Uiso 0.701(7) 1 calc R U P B 1
C3 C -0.2023(16) 0.3158(9) 0.6116(8) 0.155(4) Uani 0.701(7) 1 d D U P B 1
H3A H -0.175110 0.322078 0.580093 0.187 Uiso 0.701(7) 1 calc R U P B 1
H3B H -0.268845 0.300242 0.596530 0.187 Uiso 0.701(7) 1 calc R U P B 1
C4 C 0.4390(19) 0.7083(12) 0.6308(11) 0.120(4) Uani 0.382(10) 1 d D U P D 1
H4 H 0.502378 0.731126 0.644492 0.144 Uiso 0.382(10) 1 calc R U P D 1
C34 C 0.0131(13) 0.2191(11) 0.6667(10) 0.165(4) Uani 0.701(7) 1 d D U P B 1
H34A H -0.004172 0.177430 0.642519 0.198 Uiso 0.701(7) 1 calc R U P B 1
H34B H 0.016244 0.205912 0.705446 0.198 Uiso 0.701(7) 1 calc R U P B 1
C19 C -0.2387(15) 0.4360(9) 0.6072(7) 0.146(3) Uani 0.701(7) 1 d D U P B 1
H19A H -0.308166 0.430477 0.592486 0.175 Uiso 0.701(7) 1 calc R U P B 1
H19B H -0.211493 0.440633 0.575546 0.175 Uiso 0.701(7) 1 calc R U P B 1
C36 C 0.5008(10) 0.1883(8) 0.6598(8) 0.133(3) Uani 0.791(11) 1 d D U P C 1
H36 H 0.463895 0.183250 0.687313 0.160 Uiso 0.791(11) 1 calc R U P C 1
C11 C 0.4974(10) 0.1351(10) 0.5431(7) 0.128(3) Uani 0.791(11) 1 d D U P C 1
H11 H 0.511940 0.185803 0.541455 0.154 Uiso 0.791(11) 1 calc R U P C 1
C38 C 0.486(2) 0.5063(17) 0.6664(17) 0.129(7) Uani 0.382(10) 1 d D U P D 1
H38A H 0.461373 0.531116 0.693666 0.194 Uiso 0.382(10) 1 calc R U P D 1
H38B H 0.528806 0.469343 0.685337 0.194 Uiso 0.382(10) 1 calc R U P D 1
H38C H 0.432532 0.485755 0.637569 0.194 Uiso 0.382(10) 1 calc R U P D 1
C21 C 0.1067(15) 0.2486(13) 0.6642(8) 0.164(4) Uani 0.701(7) 1 d D U P B 1
H21A H 0.150734 0.210086 0.662945 0.197 Uiso 0.701(7) 1 calc R U P B 1
H21B H 0.097122 0.276950 0.629952 0.197 Uiso 0.701(7) 1 calc R U P B 1
C40 C 0.5970(10) 0.1016(11) 0.5586(8) 0.139(5) Uani 0.791(11) 1 d D U P C 1
H40A H 0.629097 0.109741 0.598320 0.209 Uiso 0.791(11) 1 calc R U P C 1
H40B H 0.634038 0.122617 0.536032 0.209 Uiso 0.791(11) 1 calc R U P C 1
H40C H 0.591062 0.051403 0.551440 0.209 Uiso 0.791(11) 1 calc R U P C 1
C42 C 0.4976(17) 0.6505(14) 0.5293(10) 0.114(4) Uani 0.382(10) 1 d D U P D 1
H42 H 0.451007 0.684743 0.506662 0.136 Uiso 0.382(10) 1 calc R U P D 1
C23 C 0.6247(19) 0.5935(19) 0.6801(15) 0.139(7) Uani 0.382(10) 1 d D U P D 1
H23A H 0.645540 0.633053 0.661906 0.209 Uiso 0.382(10) 1 calc R U P D 1
H23B H 0.676430 0.559793 0.692312 0.209 Uiso 0.382(10) 1 calc R U P D 1
H23C H 0.606526 0.610100 0.712619 0.209 Uiso 0.382(10) 1 calc R U P D 1
O7 O 0.1458(10) 0.2903(8) 0.7119(6) 0.171(3) Uani 0.701(7) 1 d D U P B 1
C13 C -0.1448(12) 0.2630(13) 0.6535(9) 0.162(3) Uani 0.701(7) 1 d D U P B 1
H13A H -0.146258 0.273635 0.691932 0.195 Uiso 0.701(7) 1 calc R U P B 1
H13B H -0.167770 0.214867 0.643639 0.195 Uiso 0.701(7) 1 calc R U P B 1
C46 C 0.4355(12) 0.1200(13) 0.4825(7) 0.145(5) Uani 0.791(11) 1 d D U P C 1
H46A H 0.414115 0.071395 0.479725 0.218 Uiso 0.791(11) 1 calc R U P C 1
H46B H 0.472782 0.127984 0.456483 0.218 Uiso 0.791(11) 1 calc R U P C 1
H46C H 0.380395 0.151007 0.473126 0.218 Uiso 0.791(11) 1 calc R U P C 1
C25 C 0.6036(10) 0.1589(9) 0.6910(9) 0.145(6) Uani 0.791(11) 1 d D U P C 1
H25A H 0.599620 0.108791 0.697549 0.218 Uiso 0.791(11) 1 calc R U P C 1
H25B H 0.645875 0.166937 0.667804 0.218 Uiso 0.791(11) 1 calc R U P C 1
H25C H 0.628611 0.182909 0.726860 0.218 Uiso 0.791(11) 1 calc R U P C 1
C5 C 0.501(3) 0.5884(18) 0.4902(14) 0.115(7) Uani 0.382(10) 1 d D U P D 1
H5A H 0.439295 0.565776 0.478035 0.173 Uiso 0.382(10) 1 calc R U P D 1
H5B H 0.518351 0.605593 0.457476 0.173 Uiso 0.382(10) 1 calc R U P D 1
H5C H 0.548960 0.554706 0.510369 0.173 Uiso 0.382(10) 1 calc R U P D 1
C50 C 0.370(2) 0.7618(15) 0.5911(15) 0.133(6) Uani 0.382(10) 1 d D U P D 1
H50A H 0.351595 0.797772 0.613737 0.199 Uiso 0.382(10) 1 calc R U P D 1
H50B H 0.313645 0.737318 0.568720 0.199 Uiso 0.382(10) 1 calc R U P D 1
H50C H 0.402471 0.783674 0.566357 0.199 Uiso 0.382(10) 1 calc R U P D 1
C27 C 0.3863(11) 0.0433(10) 0.6758(7) 0.149(5) Uani 0.791(11) 1 d D U P C 1
H27A H 0.418010 0.079618 0.702203 0.223 Uiso 0.791(11) 1 calc R U P C 1
H27B H 0.398570 -0.002310 0.694091 0.223 Uiso 0.791(11) 1 calc R U P C 1
H27C H 0.317983 0.052155 0.663684 0.223 Uiso 0.791(11) 1 calc R U P C 1
C54 C 0.2759(16) 0.3679(9) 0.7437(9) 0.164(4) Uani 0.701(7) 1 d D U P B 1
H54A H 0.277114 0.350004 0.780990 0.197 Uiso 0.701(7) 1 calc R U P B 1
H54B H 0.341927 0.377120 0.743803 0.197 Uiso 0.701(7) 1 calc R U P B 1
C29 C 0.1725(10) 0.5316(10) 0.6801(9) 0.145(3) Uani 0.701(7) 1 d D U P B 1
H29A H 0.183984 0.554949 0.716754 0.174 Uiso 0.701(7) 1 calc R U P B 1
H29B H 0.189649 0.564738 0.654240 0.174 Uiso 0.701(7) 1 calc R U P B 1
C56 C 0.2322(14) 0.3137(13) 0.6996(9) 0.166(4) Uani 0.701(7) 1 d D U P B 1
H56A H 0.216860 0.334401 0.661736 0.200 Uiso 0.701(7) 1 calc R U P B 1
H56B H 0.276193 0.274225 0.701669 0.200 Uiso 0.701(7) 1 calc R U P B 1
C58 C 0.5394(15) 0.5584(14) 0.6388(11) 0.120(4) Uani 0.382(10) 1 d D U P D 1
H58 H 0.565379 0.530214 0.612993 0.144 Uiso 0.382(10) 1 calc R U P D 1
C60 C -0.2128(11) 0.4964(11) 0.6461(8) 0.137(3) Uani 0.701(7) 1 d D U P B 1
H60A H -0.251752 0.536356 0.627417 0.165 Uiso 0.701(7) 1 calc R U P B 1
H60B H -0.233991 0.484925 0.679184 0.165 Uiso 0.701(7) 1 calc R U P B 1
C17 C 0.405(3) 0.692(2) 0.6831(12) 0.138(7) Uani 0.382(10) 1 d D U P D 1
H17A H 0.340092 0.673867 0.670903 0.208 Uiso 0.382(10) 1 calc R U P D 1
H17B H 0.406649 0.734641 0.704818 0.208 Uiso 0.382(10) 1 calc R U P D 1
H17C H 0.446761 0.656960 0.706338 0.208 Uiso 0.382(10) 1 calc R U P D 1
C60A C 0.017(2) 0.5585(19) 0.6732(16) 0.134(4) Uani 0.299(7) 1 d D U P B 2
H60C H 0.042334 0.600200 0.658944 0.161 Uiso 0.299(7) 1 calc R U P B 2
H60D H -0.010809 0.575344 0.702183 0.161 Uiso 0.299(7) 1 calc R U P B 2
Cs2A Cs 0.000000 0.3889(7) 0.750000 0.107(4) Uani 0.299(7) 2 d S T P B 2
O12A O -0.1171(17) 0.5014(15) 0.6549(14) 0.138(3) Uani 0.299(7) 1 d D U P B 2
O11A O 0.0965(17) 0.5194(13) 0.7015(11) 0.139(3) Uani 0.299(7) 1 d D U P B 2
O10A O -0.1695(19) 0.3629(15) 0.6461(19) 0.155(3) Uani 0.299(7) 1 d D U P B 2
O7A O -0.0565(18) 0.2408(14) 0.6819(12) 0.164(4) Uani 0.299(7) 1 d D U P B 2
O9A O 0.1434(19) 0.2536(15) 0.7331(12) 0.169(4) Uani 0.299(7) 1 d D U P B 2
O13A O 0.1911(18) 0.3898(14) 0.7124(15) 0.158(4) Uani 0.299(7) 1 d D U P B 2
C3A C -0.212(2) 0.480(2) 0.6228(17) 0.143(3) Uani 0.299(7) 1 d D U P B 2
H3AA H -0.213876 0.468303 0.583939 0.171 Uiso 0.299(7) 1 calc R U P B 2
H3AB H -0.258376 0.517254 0.622118 0.171 Uiso 0.299(7) 1 calc R U P B 2
C19A C -0.062(3) 0.534(3) 0.6268(15) 0.131(3) Uani 0.299(7) 1 d D U P B 2
H19C H -0.096346 0.572853 0.603825 0.158 Uiso 0.299(7) 1 calc R U P B 2
H19D H -0.040987 0.500560 0.602561 0.158 Uiso 0.299(7) 1 calc R U P B 2
C55A C 0.117(3) 0.487(2) 0.6558(13) 0.144(4) Uani 0.299(7) 1 d D U P B 2
H55C H 0.124443 0.521595 0.627855 0.173 Uiso 0.299(7) 1 calc R U P B 2
H55D H 0.068391 0.452340 0.637436 0.173 Uiso 0.299(7) 1 calc R U P B 2
C34A C -0.202(3) 0.2955(17) 0.648(2) 0.159(4) Uani 0.299(7) 1 d D U P B 2
H34C H -0.266683 0.290330 0.622994 0.190 Uiso 0.299(7) 1 calc R U P B 2
H34D H -0.202363 0.284009 0.686835 0.190 Uiso 0.299(7) 1 calc R U P B 2
C13A C -0.233(3) 0.4168(18) 0.652(2) 0.148(4) Uani 0.299(7) 1 d D U P B 2
H13C H -0.223497 0.427178 0.692261 0.178 Uiso 0.299(7) 1 calc R U P B 2
H13D H -0.299508 0.402018 0.635483 0.178 Uiso 0.299(7) 1 calc R U P B 2
C21A C -0.134(2) 0.248(2) 0.6304(15) 0.160(4) Uani 0.299(7) 1 d D U P B 2
H21C H -0.163685 0.202329 0.617398 0.192 Uiso 0.299(7) 1 calc R U P B 2
H21D H -0.112271 0.269411 0.600300 0.192 Uiso 0.299(7) 1 calc R U P B 2
C56A C 0.017(2) 0.264(3) 0.6543(17) 0.163(4) Uani 0.299(7) 1 d D U P B 2
H56C H -0.005182 0.254252 0.613651 0.195 Uiso 0.299(7) 1 calc R U P B 2
H56D H 0.029667 0.314169 0.660018 0.195 Uiso 0.299(7) 1 calc R U P B 2
C63A C 0.238(2) 0.273(2) 0.7487(16) 0.168(4) Uani 0.299(7) 1 d D U P B 2
H63C H 0.277112 0.232872 0.743814 0.202 Uiso 0.299(7) 1 calc R U P B 2
H63D H 0.258104 0.285856 0.788759 0.202 Uiso 0.299(7) 1 calc R U P B 2
C54A C 0.105(2) 0.223(3) 0.6809(17) 0.166(4) Uani 0.299(7) 1 d D U P B 2
H54C H 0.089206 0.173223 0.684967 0.199 Uiso 0.299(7) 1 calc R U P B 2
H54D H 0.149460 0.225474 0.658198 0.199 Uiso 0.299(7) 1 calc R U P B 2
C49A C 0.214(3) 0.452(2) 0.689(2) 0.151(4) Uani 0.299(7) 1 d D U P B 2
H49C H 0.252092 0.441835 0.663064 0.181 Uiso 0.299(7) 1 calc R U P B 2
H49D H 0.250789 0.483855 0.718449 0.181 Uiso 0.299(7) 1 calc R U P B 2
C29A C 0.257(3) 0.3339(19) 0.715(2) 0.164(4) Uani 0.299(7) 1 d D U P B 2
H29C H 0.322164 0.351234 0.731957 0.197 Uiso 0.299(7) 1 calc R U P B 2
H29D H 0.252124 0.318043 0.676532 0.197 Uiso 0.299(7) 1 calc R U P B 2
O1 O 0.8440(12) 1.0222(5) 0.6978(6) 0.218(4) Uani 0.484(7) 1 d DG U P A 1
O2 O 0.8653(12) 0.9232(7) 0.6195(4) 0.223(4) Uani 0.484(7) 1 d DG U P A 1
O3 O 0.8402(12) 0.7796(6) 0.6441(5) 0.220(4) Uani 0.484(7) 1 d DG U P A 1
O4 O 0.8841(12) 0.7437(5) 0.7592(6) 0.206(4) Uani 0.484(7) 1 d DG U P A 1
O5 O 0.8461(12) 0.8431(6) 0.8332(5) 0.205(4) Uani 0.484(7) 1 d DG U P A 1
O6 O 0.8684(12) 0.9865(6) 0.8098(5) 0.216(4) Uani 0.484(7) 1 d DG U P A 1
C7 C 0.8706(14) 1.0419(6) 0.6495(6) 0.219(4) Uani 0.484(7) 1 d DG U P A 1
H7A H 0.940358 1.041531 0.657965 0.262 Uiso 0.484(7) 1 calc R U P A 1
H7B H 0.847669 1.089595 0.637718 0.262 Uiso 0.484(7) 1 calc R U P A 1
C9 C 0.8276(14) 0.9910(7) 0.6036(5) 0.219(4) Uani 0.484(7) 1 d DG U P A 1
H9A H 0.758016 0.990255 0.596283 0.262 Uiso 0.484(7) 1 calc R U P A 1
H9B H 0.841607 1.005605 0.568896 0.262 Uiso 0.484(7) 1 calc R U P A 1
C15 C 0.8200(14) 0.8725(8) 0.5788(4) 0.216(4) Uani 0.484(7) 1 d DG U P A 1
H15A H 0.826640 0.885802 0.541884 0.259 Uiso 0.484(7) 1 calc R U P A 1
H15B H 0.751726 0.870488 0.575742 0.259 Uiso 0.484(7) 1 calc R U P A 1
C1A C 0.8643(15) 0.8026(8) 0.5956(5) 0.220(4) Uani 0.484(7) 1 d DG U P A 1
H1AA H 0.840782 0.768846 0.564752 0.264 Uiso 0.484(7) 1 calc R U P A 1
H1AB H 0.933933 0.806025 0.603903 0.264 Uiso 0.484(7) 1 calc R U P A 1
C1B C 0.8896(14) 0.7178(5) 0.6672(6) 0.214(5) Uani 0.484(7) 1 d DG U P A 1
H1BA H 0.958423 0.727137 0.680409 0.257 Uiso 0.484(7) 1 calc R U P A 1
H1BB H 0.878040 0.680946 0.638318 0.257 Uiso 0.484(7) 1 calc R U P A 1
C1C C 0.8550(15) 0.6944(5) 0.7151(7) 0.213(4) Uani 0.484(7) 1 d DG U P A 1
H1CA H 0.785169 0.690563 0.702886 0.255 Uiso 0.484(7) 1 calc R U P A 1
H1CB H 0.881656 0.647951 0.728246 0.255 Uiso 0.484(7) 1 calc R U P A 1
C1D C 0.8576(15) 0.7242(6) 0.8074(6) 0.206(4) Uani 0.484(7) 1 d DG U P A 1
H1DA H 0.885509 0.678336 0.821144 0.247 Uiso 0.484(7) 1 calc R U P A 1
H1DB H 0.787891 0.720233 0.797886 0.247 Uiso 0.484(7) 1 calc R U P A 1
C1E C 0.8926(14) 0.7785(7) 0.8519(5) 0.206(4) Uani 0.484(7) 1 d DG U P A 1
H1EA H 0.879278 0.763675 0.886732 0.247 Uiso 0.484(7) 1 calc R U P A 1
H1EB H 0.961835 0.784325 0.859825 0.247 Uiso 0.484(7) 1 calc R U P A 1
C1F C 0.8735(14) 0.8948(8) 0.8757(4) 0.209(4) Uani 0.484(7) 1 d DG U P A 1
H1FA H 0.943286 0.899082 0.888331 0.251 Uiso 0.484(7) 1 calc R U P A 1
H1FB H 0.851911 0.881192 0.908157 0.251 Uiso 0.484(7) 1 calc R U P A 1
C1G C 0.8300(14) 0.9634(7) 0.8528(6) 0.211(4) Uani 0.484(7) 1 d DG U P A 1
H1GA H 0.760514 0.958140 0.837622 0.254 Uiso 0.484(7) 1 calc R U P A 1
H1GB H 0.842950 0.998472 0.883147 0.254 Uiso 0.484(7) 1 calc R U P A 1
C1H C 0.8293(14) 1.0516(5) 0.7872(7) 0.216(4) Uani 0.484(7) 1 d DG U P A 1
H1HA H 0.843869 1.087506 0.816900 0.260 Uiso 0.484(7) 1 calc R U P A 1
H1HB H 0.759695 1.047599 0.772198 0.260 Uiso 0.484(7) 1 calc R U P A 1
C1I C 0.8706(14) 1.0726(4) 0.7414(7) 0.218(4) Uani 0.484(7) 1 d DG U P A 1
H1IA H 0.846643 1.119103 0.726880 0.262 Uiso 0.484(7) 1 calc R U P A 1
H1IB H 0.940393 1.075034 0.756030 0.262 Uiso 0.484(7) 1 calc R U P A 1
C47A C 0.421(4) 0.180(3) 0.6983(19) 0.143(7) Uani 0.209(11) 1 d D U P C 2
H47D H 0.398897 0.133902 0.706067 0.214 Uiso 0.209(11) 1 calc R U P C 2
H47E H 0.447854 0.204915 0.733462 0.214 Uiso 0.209(11) 1 calc R U P C 2
H47F H 0.367873 0.206427 0.674462 0.214 Uiso 0.209(11) 1 calc R U P C 2
C51A C 0.499(2) 0.1708(19) 0.6677(10) 0.133(4) Uani 0.209(11) 1 d D U P C 2
H51A H 0.552488 0.141193 0.689408 0.160 Uiso 0.209(11) 1 calc R U P C 2
C61A C 0.466(4) 0.109(4) 0.4926(19) 0.133(8) Uani 0.209(11) 1 d D U P C 2
H61D H 0.397105 0.113159 0.478045 0.200 Uiso 0.209(11) 1 calc R U P C 2
H61E H 0.495028 0.125551 0.464167 0.200 Uiso 0.209(11) 1 calc R U P C 2
H61F H 0.483735 0.060768 0.502005 0.200 Uiso 0.209(11) 1 calc R U P C 2
C36A C 0.501(3) 0.154(3) 0.5448(15) 0.128(4) Uani 0.209(11) 1 d D U P C 2
H36A H 0.484546 0.203686 0.532976 0.154 Uiso 0.209(11) 1 calc R U P C 2
C11A C 0.417(3) 0.0367(9) 0.6010(16) 0.128(4) Uani 0.209(11) 1 d D U P C 2
H11A H 0.374402 0.040859 0.625331 0.153 Uiso 0.209(11) 1 calc R U P C 2
C40A C 0.492(3) -0.007(2) 0.644(2) 0.134(9) Uani 0.209(11) 1 d D U P C 2
H40D H 0.533522 0.024561 0.671118 0.201 Uiso 0.209(11) 1 calc R U P C 2
H40E H 0.460411 -0.038886 0.662859 0.201 Uiso 0.209(11) 1 calc R U P C 2
H40F H 0.529643 -0.033140 0.624317 0.201 Uiso 0.209(11) 1 calc R U P C 2
C46A C 0.342(5) 0.000(3) 0.553(3) 0.131(9) Uani 0.209(11) 1 d D U P C 2
H46D H 0.300513 0.035567 0.529791 0.197 Uiso 0.209(11) 1 calc R U P C 2
H46E H 0.373832 -0.025845 0.529809 0.197 Uiso 0.209(11) 1 calc R U P C 2
H46F H 0.304601 -0.031591 0.568351 0.197 Uiso 0.209(11) 1 calc R U P C 2
C25A C 0.613(3) 0.151(3) 0.571(2) 0.135(8) Uani 0.209(11) 1 d D U P C 2
H25D H 0.632017 0.181061 0.604702 0.202 Uiso 0.209(11) 1 calc R U P C 2
H25E H 0.632935 0.103252 0.581834 0.202 Uiso 0.209(11) 1 calc R U P C 2
H25F H 0.644228 0.168036 0.543996 0.202 Uiso 0.209(11) 1 calc R U P C 2
C27A C 0.532(4) 0.246(2) 0.656(3) 0.143(7) Uani 0.209(11) 1 d D U P C 2
H27D H 0.580870 0.242533 0.636864 0.215 Uiso 0.209(11) 1 calc R U P C 2
H27E H 0.477881 0.272452 0.632634 0.215 Uiso 0.209(11) 1 calc R U P C 2
H27F H 0.557862 0.270940 0.691634 0.215 Uiso 0.209(11) 1 calc R U P C 2
C53A C 0.6238(12) 0.6633(12) 0.5663(10) 0.116(5) Uani 0.618(10) 1 d D U P D 2
H53D H 0.600325 0.709656 0.552661 0.173 Uiso 0.618(10) 1 calc R U P D 2
H53E H 0.672939 0.649080 0.549288 0.173 Uiso 0.618(10) 1 calc R U P D 2
H53F H 0.650526 0.664554 0.607007 0.173 Uiso 0.618(10) 1 calc R U P D 2
C4A C 0.4326(13) 0.7208(9) 0.6033(9) 0.125(4) Uani 0.618(10) 1 d D U P D 2
H4A H 0.494560 0.744592 0.620388 0.150 Uiso 0.618(10) 1 calc R U P D 2
C38A C 0.5201(13) 0.5001(10) 0.6618(11) 0.120(5) Uani 0.618(10) 1 d D U P D 2
H38D H 0.462432 0.479110 0.637303 0.179 Uiso 0.618(10) 1 calc R U P D 2
H38E H 0.533060 0.480329 0.699419 0.179 Uiso 0.618(10) 1 calc R U P D 2
H38F H 0.573429 0.490380 0.647086 0.179 Uiso 0.618(10) 1 calc R U P D 2
C42A C 0.5419(11) 0.6108(11) 0.5505(8) 0.112(3) Uani 0.618(10) 1 d D U P D 2
H42A H 0.569420 0.563131 0.559712 0.134 Uiso 0.618(10) 1 calc R U P D 2
C23A C 0.5947(12) 0.6178(13) 0.6999(9) 0.123(5) Uani 0.618(10) 1 d D U P D 2
H23D H 0.616269 0.595836 0.736788 0.184 Uiso 0.618(10) 1 calc R U P D 2
H23E H 0.579857 0.666885 0.704092 0.184 Uiso 0.618(10) 1 calc R U P D 2
H23F H 0.644787 0.614621 0.681479 0.184 Uiso 0.618(10) 1 calc R U P D 2
C5A C 0.4951(19) 0.6140(14) 0.4861(8) 0.118(5) Uani 0.618(10) 1 d D U P D 2
H5AA H 0.452900 0.573967 0.474203 0.177 Uiso 0.618(10) 1 calc R U P D 2
H5AB H 0.544420 0.612943 0.466989 0.177 Uiso 0.618(10) 1 calc R U P D 2
H5AC H 0.458604 0.657246 0.476493 0.177 Uiso 0.618(10) 1 calc R U P D 2
C50A C 0.3789(15) 0.7594(12) 0.5469(10) 0.146(6) Uani 0.618(10) 1 d D U P D 2
H50D H 0.422201 0.791934 0.536658 0.220 Uiso 0.618(10) 1 calc R U P D 2
H50E H 0.324720 0.785101 0.552052 0.220 Uiso 0.618(10) 1 calc R U P D 2
H50F H 0.356486 0.724885 0.517049 0.220 Uiso 0.618(10) 1 calc R U P D 2
C58A C 0.5064(11) 0.5804(10) 0.6645(7) 0.115(3) Uani 0.618(10) 1 d D U P D 2
H58A H 0.457716 0.586961 0.684738 0.138 Uiso 0.618(10) 1 calc R U P D 2
C17A C 0.3684(15) 0.7293(13) 0.6434(11) 0.139(5) Uani 0.618(10) 1 d D U P D 2
H17D H 0.327176 0.688500 0.639829 0.209 Uiso 0.618(10) 1 calc R U P D 2
H17E H 0.329619 0.771367 0.633144 0.209 Uiso 0.618(10) 1 calc R U P D 2
H17F H 0.408552 0.733288 0.682062 0.209 Uiso 0.618(10) 1 calc R U P D 2
C7A C 0.819(3) 0.8047(14) 0.8360(15) 0.207(4) Uani 0.516(7) 1 d D U P A 2
H7AA H 0.825059 0.767517 0.864264 0.248 Uiso 0.516(7) 1 calc R U P A 2
H7AB H 0.750808 0.810173 0.816652 0.248 Uiso 0.516(7) 1 calc R U P A 2
Cs1A Cs 1.0034(12) 0.8807(4) 0.7436(5) 0.088(3) Uani 0.258(3) 1 d D . P A 2
O6A O 0.8710(19) 0.7396(9) 0.6944(8) 0.214(4) Uani 0.516(7) 1 d D U P A 2
O4A O 0.8622(19) 0.9852(9) 0.6470(8) 0.221(4) Uani 0.516(7) 1 d D U P A 2
O2A O 0.876(2) 0.9193(9) 0.8335(8) 0.211(4) Uani 0.516(7) 1 d D U P A 2
O1A O 0.8599(19) 0.7819(9) 0.7989(8) 0.205(4) Uani 0.516(7) 1 d D U P A 2
O5A O 0.838(2) 0.8483(9) 0.6125(7) 0.219(4) Uani 0.516(7) 1 d D U P A 2
O3A O 0.8588(18) 1.0275(9) 0.7552(9) 0.220(4) Uani 0.516(7) 1 d D U P A 2
C31 C 0.820(3) 0.7252(14) 0.6387(9) 0.213(4) Uani 0.516(7) 1 d D U P A 2
H31A H 0.752720 0.718732 0.636391 0.256 Uiso 0.516(7) 1 calc R U P A 2
H31B H 0.843604 0.680839 0.627483 0.256 Uiso 0.516(7) 1 calc R U P A 2
C1J C 0.819(3) 0.7012(17) 0.7240(11) 0.213(5) Uani 0.516(7) 1 d D U P A 2
H1JA H 0.823264 0.650710 0.716760 0.255 Uiso 0.516(7) 1 calc R U P A 2
H1JB H 0.752032 0.715276 0.712000 0.255 Uiso 0.516(7) 1 calc R U P A 2
C1K C 0.808(2) 1.0405(16) 0.6594(11) 0.218(4) Uani 0.516(7) 1 d D U P A 2
H1KA H 0.747140 1.023881 0.663747 0.261 Uiso 0.516(7) 1 calc R U P A 2
H1KB H 0.796028 1.077555 0.630661 0.261 Uiso 0.516(7) 1 calc R U P A 2
C1L C 0.818(3) 0.9650(14) 0.5918(10) 0.219(4) Uani 0.516(7) 1 d D U P A 2
H1LA H 0.826691 1.001142 0.565506 0.263 Uiso 0.516(7) 1 calc R U P A 2
H1LB H 0.749058 0.958607 0.585927 0.263 Uiso 0.516(7) 1 calc R U P A 2
C9A C 0.852(3) 0.8698(13) 0.8662(14) 0.208(4) Uani 0.516(7) 1 d D U P A 2
H9AA H 0.801420 0.888552 0.880722 0.249 Uiso 0.516(7) 1 calc R U P A 2
H9AB H 0.907624 0.859707 0.898519 0.249 Uiso 0.516(7) 1 calc R U P A 2
C15A C 0.872(3) 0.9878(11) 0.8502(13) 0.213(4) Uani 0.516(7) 1 d D U P A 2
H15C H 0.917121 0.993532 0.887974 0.255 Uiso 0.516(7) 1 calc R U P A 2
H15D H 0.807969 0.997102 0.852953 0.255 Uiso 0.516(7) 1 calc R U P A 2
C1M C 0.861(3) 0.7157(12) 0.7822(11) 0.210(4) Uani 0.516(7) 1 d D U P A 2
H1MA H 0.827008 0.687186 0.803451 0.252 Uiso 0.516(7) 1 calc R U P A 2
H1MB H 0.927096 0.699683 0.792890 0.252 Uiso 0.516(7) 1 calc R U P A 2
C1N C 0.862(3) 0.8982(12) 0.5820(12) 0.218(4) Uani 0.516(7) 1 d D U P A 2
H1NA H 0.839152 0.885743 0.541921 0.262 Uiso 0.516(7) 1 calc R U P A 2
H1NB H 0.931367 0.903254 0.592698 0.262 Uiso 0.516(7) 1 calc R U P A 2
C1O C 0.828(3) 0.7798(12) 0.5991(10) 0.215(4) Uani 0.516(7) 1 d D U P A 2
H1OA H 0.881636 0.766859 0.585200 0.258 Uiso 0.516(7) 1 calc R U P A 2
H1OB H 0.770051 0.775936 0.566786 0.258 Uiso 0.516(7) 1 calc R U P A 2
C1P C 0.895(3) 1.0414(13) 0.8124(10) 0.218(4) Uani 0.516(7) 1 d D U P A 2
H1PA H 0.870243 1.087008 0.820220 0.262 Uiso 0.516(7) 1 calc R U P A 2
H1PB H 0.964741 1.045675 0.821620 0.262 Uiso 0.516(7) 1 calc R U P A 2
C1Q C 0.874(3) 1.0646(13) 0.7137(11) 0.220(4) Uani 0.516(7) 1 d D U P A 2
H1QA H 0.940014 1.058864 0.713208 0.264 Uiso 0.516(7) 1 calc R U P A 2
H1QB H 0.862637 1.114618 0.719225 0.264 Uiso 0.516(7) 1 calc R U P A 2

loop_
_atom_site_aniso_label
_atom_site_aniso_U_11
_atom_site_aniso_U_22
_atom_site_aniso_U_33
_atom_site_aniso_U_23
_atom_site_aniso_U_13
_atom_site_aniso_U_12
Cs1 0.0529(16) 0.0560(18) 0.078(4) 0.000 -0.0001(17) 0.000
Cs2 0.124(3) 0.0755(12) 0.103(3) 0.000 0.0071(16) 0.000
Si1 0.0675(15) 0.126(2) 0.129(3) -0.0194(19) 0.0253(16) -0.0121(15)
Si2 0.0895(19) 0.113(2) 0.127(3) -0.0030(19) 0.0111(18) 0.0293(17)
C1 0.071(5) 0.060(5) 0.074(5) -0.002(4) 0.022(4) 0.007(4)
C6 0.066(5) 0.083(6) 0.068(5) 0.004(4) 0.024(4) 0.003(4)
C8 0.067(4) 0.066(4) 0.059(5) 0.011(4) 0.023(4) 0.007(4)
C10 0.079(5) 0.076(6) 0.047(4) -0.001(4) 0.021(4) 0.010(4)
C12 0.069(5) 0.075(6) 0.059(5) 0.002(4) 0.029(4) 0.008(4)
C14 0.075(5) 0.075(6) 0.053(4) 0.002(4) 0.026(4) 0.009(4)
C16 0.079(5) 0.075(5) 0.053(5) -0.002(4) 0.024(4) 0.003(4)
C18 0.112(8) 0.066(6) 0.088(7) -0.002(5) 0.033(6) 0.002(5)
C20 0.074(5) 0.072(6) 0.071(5) 0.007(4) 0.026(4) 0.011(4)
C22 0.103(6) 0.075(5) 0.055(5) 0.001(4) 0.029(5) 0.008(5)
C24 0.062(5) 0.073(6) 0.108(7) 0.004(5) 0.031(5) 0.002(4)
C26 0.112(8) 0.072(6) 0.083(7) 0.005(5) 0.036(6) 0.020(5)
C28 0.082(5) 0.079(6) 0.078(6) 0.003(5) 0.026(5) 0.014(5)
C30 0.092(7) 0.088(7) 0.091(7) -0.009(5) 0.017(5) 0.017(6)
C32 0.060(4) 0.078(6) 0.075(5) 0.006(4) 0.024(4) 0.006(4)
C2 0.100(7) 0.074(7) 0.084(7) -0.005(5) 0.022(5) 0.002(5)
C35 0.072(5) 0.089(7) 0.104(7) 0.002(5) 0.038(5) 0.016(5)
C37 0.074(5) 0.093(7) 0.104(7) 0.014(5) 0.043(5) 0.011(5)
C39 0.079(5) 0.077(6) 0.084(6) -0.009(5) 0.020(5) -0.001(5)
O13 0.132(5) 0.157(6) 0.099(5) -0.029(5) 0.030(5) 0.014(5)
C41 0.084(7) 0.099(8) 0.205(14) 0.009(9) 0.050(8) 0.002(6)
O12 0.168(6) 0.181(7) 0.114(5) -0.007(5) 0.048(5) -0.002(6)
C43 0.116(9) 0.114(9) 0.139(11) -0.026(8) 0.016(8) 0.030(8)
C45 0.100(8) 0.122(10) 0.164(12) -0.006(9) 0.052(8) -0.018(7)
O11 0.145(5) 0.167(6) 0.099(5) -0.012(5) 0.047(4) 0.013(5)
C47 0.125(10) 0.096(8) 0.167(11) 0.015(8) 0.012(9) 0.002(7)
C49 0.138(6) 0.151(7) 0.092(6) -0.026(6) 0.040(5) 0.012(5)
O9 0.155(6) 0.190(7) 0.118(6) -0.014(6) 0.022(5) 0.016(6)
C51 0.104(6) 0.118(6) 0.151(7) 0.006(6) 0.007(6) 0.023(5)
C53 0.086(10) 0.137(13) 0.114(12) -0.019(11) 0.030(10) -0.013(10)
C55 0.139(6) 0.159(7) 0.097(5) -0.016(5) 0.045(5) 0.009(5)
O10 0.198(6) 0.185(7) 0.128(6) 0.000(6) 0.049(6) 0.001(6)
C61 0.129(10) 0.134(9) 0.161(11) 0.000(9) -0.035(9) 0.015(8)
C63 0.141(6) 0.184(7) 0.117(6) -0.020(6) 0.029(6) 0.011(6)
C3 0.178(7) 0.176(7) 0.116(6) -0.009(6) 0.048(6) -0.015(6)
C4 0.082(6) 0.136(7) 0.141(8) -0.017(7) 0.028(7) -0.013(6)
C34 0.199(7) 0.183(8) 0.117(6) -0.004(6) 0.050(6) 0.011(6)
C19 0.155(6) 0.179(7) 0.110(6) -0.006(5) 0.047(6) -0.004(6)
C36 0.102(6) 0.128(6) 0.145(6) -0.003(6) -0.001(5) 0.019(6)
C11 0.092(5) 0.137(7) 0.142(6) 0.004(6) 0.013(5) 0.031(5)
C38 0.093(12) 0.150(12) 0.144(12) 0.003(11) 0.035(11) -0.006(10)
C21 0.199(7) 0.183(8) 0.114(7) -0.007(6) 0.051(6) 0.015(6)
C40 0.098(7) 0.168(11) 0.150(10) 0.003(9) 0.034(7) 0.042(8)
C42 0.082(6) 0.132(7) 0.125(7) -0.017(6) 0.026(6) -0.014(6)
C23 0.096(11) 0.159(13) 0.151(13) -0.020(12) 0.016(10) -0.019(10)
O7 0.194(6) 0.188(7) 0.126(6) -0.004(5) 0.038(6) 0.023(6)
C13 0.183(6) 0.181(7) 0.125(6) -0.004(6) 0.049(6) -0.008(6)
C46 0.100(9) 0.169(11) 0.151(9) 0.011(9) 0.012(7) 0.031(9)
C25 0.102(8) 0.153(11) 0.155(11) 0.005(10) -0.004(8) 0.021(8)
C5 0.095(11) 0.127(12) 0.119(11) -0.011(9) 0.024(10) -0.013(11)
C50 0.097(10) 0.139(11) 0.150(12) -0.019(10) 0.016(11) -0.012(9)
C27 0.119(10) 0.137(12) 0.177(11) 0.030(10) 0.022(9) 0.010(10)
C54 0.170(7) 0.191(8) 0.125(7) -0.014(6) 0.031(6) 0.027(6)
C29 0.141(6) 0.172(7) 0.115(6) -0.027(6) 0.029(6) 0.006(5)
C56 0.177(7) 0.188(8) 0.128(7) -0.012(6) 0.034(6) 0.029(6)
C58 0.080(6) 0.142(7) 0.136(7) -0.016(6) 0.029(6) -0.014(6)
C60 0.147(6) 0.177(7) 0.099(6) -0.006(5) 0.053(5) 0.003(6)
C17 0.118(13) 0.155(15) 0.146(13) -0.018(12) 0.043(11) 0.002(13)
C60A 0.143(6) 0.159(7) 0.102(6) -0.025(6) 0.036(6) 0.011(5)
Cs2A 0.118(6) 0.155(10) 0.043(3) 0.000 0.013(3) 0.000
O12A 0.148(6) 0.170(7) 0.101(6) -0.012(6) 0.044(5) 0.012(6)
O11A 0.144(6) 0.164(7) 0.108(6) -0.024(6) 0.034(6) 0.008(6)
O10A 0.170(6) 0.181(7) 0.116(6) -0.008(6) 0.048(6) -0.005(6)
O7A 0.194(7) 0.182(8) 0.119(7) 0.003(6) 0.051(6) 0.000(7)
O9A 0.197(7) 0.188(8) 0.122(7) -0.006(7) 0.045(7) 0.018(7)
O13A 0.161(6) 0.185(7) 0.120(6) -0.015(6) 0.029(6) 0.019(6)
C3A 0.154(6) 0.176(7) 0.106(6) -0.010(6) 0.049(6) 0.004(6)
C19A 0.140(6) 0.160(7) 0.098(6) -0.020(5) 0.041(5) 0.010(5)
C55A 0.143(6) 0.172(7) 0.113(6) -0.026(6) 0.029(6) 0.010(6)
C34A 0.179(7) 0.180(7) 0.119(7) -0.007(6) 0.047(7) -0.008(6)
C13A 0.162(6) 0.181(7) 0.108(6) -0.008(6) 0.049(6) 0.000(6)
C21A 0.184(7) 0.180(7) 0.120(7) -0.005(6) 0.051(7) -0.008(7)
C56A 0.194(7) 0.183(8) 0.115(7) -0.003(6) 0.052(7) 0.010(7)
C63A 0.183(7) 0.190(8) 0.126(7) -0.010(6) 0.036(6) 0.025(7)
C54A 0.197(7) 0.185(8) 0.117(7) -0.007(6) 0.048(7) 0.015(7)
C49A 0.146(6) 0.182(7) 0.118(6) -0.019(6) 0.028(6) 0.012(6)
C29A 0.172(6) 0.188(7) 0.124(7) -0.012(6) 0.030(6) 0.024(6)
O1 0.323(9) 0.155(7) 0.193(8) 0.000(7) 0.103(8) -0.015(8)
O2 0.332(9) 0.157(7) 0.190(8) 0.002(7) 0.094(8) -0.010(8)
O3 0.336(9) 0.158(7) 0.184(8) 0.000(7) 0.103(8) -0.007(8)
O4 0.309(9) 0.155(7) 0.179(8) -0.002(6) 0.109(8) -0.014(8)
O5 0.299(9) 0.159(7) 0.184(8) -0.006(7) 0.111(8) -0.011(8)
O6 0.318(9) 0.159(7) 0.191(8) -0.009(7) 0.106(8) -0.015(8)
C7 0.325(9) 0.155(8) 0.192(9) 0.002(7) 0.100(9) -0.009(8)
C9 0.326(9) 0.155(8) 0.189(9) 0.004(7) 0.098(8) -0.010(8)
C15 0.329(9) 0.156(8) 0.183(9) 0.005(7) 0.105(8) -0.012(8)
C1A 0.334(9) 0.159(8) 0.186(9) 0.000(7) 0.105(8) -0.008(8)
C1B 0.327(10) 0.156(8) 0.180(9) -0.006(7) 0.105(9) -0.006(8)
C1C 0.318(9) 0.157(8) 0.183(8) -0.003(7) 0.105(8) -0.011(8)
C1D 0.302(9) 0.159(8) 0.182(8) -0.005(7) 0.110(8) -0.012(8)
C1E 0.301(9) 0.160(8) 0.184(8) -0.004(7) 0.112(8) -0.013(8)
C1F 0.306(9) 0.162(8) 0.184(9) -0.007(7) 0.111(8) -0.013(8)
C1G 0.311(9) 0.161(8) 0.185(9) -0.011(7) 0.109(8) -0.011(8)
C1H 0.318(9) 0.158(8) 0.191(9) -0.012(7) 0.103(8) -0.012(8)
C1I 0.322(9) 0.157(8) 0.192(9) -0.004(7) 0.102(9) -0.015(8)
C47A 0.118(13) 0.139(15) 0.150(15) -0.002(14) 0.003(11) 0.031(13)
C51A 0.104(7) 0.128(7) 0.143(7) -0.002(7) -0.002(6) 0.023(7)
C61A 0.093(13) 0.148(13) 0.146(12) 0.002(11) 0.014(11) 0.036(12)
C36A 0.093(6) 0.136(7) 0.142(7) 0.004(7) 0.014(6) 0.032(7)
C11A 0.102(7) 0.116(7) 0.147(8) 0.003(7) 0.006(7) 0.022(6)
C40A 0.101(14) 0.122(15) 0.157(15) 0.001(13) 0.003(13) 0.026(13)
C46A 0.112(14) 0.101(14) 0.157(15) 0.016(14) 0.004(13) 0.007(13)
C25A 0.094(9) 0.147(14) 0.152(13) 0.001(13) 0.017(11) 0.032(12)
C27A 0.115(13) 0.128(11) 0.152(13) 0.005(12) -0.016(12) 0.022(11)
C53A 0.087(9) 0.144(11) 0.115(10) -0.017(9) 0.028(8) -0.015(8)
C4A 0.084(6) 0.138(7) 0.147(7) -0.018(6) 0.024(6) -0.011(6)
C38A 0.077(9) 0.144(8) 0.143(11) 0.004(9) 0.041(9) -0.011(8)
C42A 0.081(6) 0.130(7) 0.121(6) -0.015(6) 0.027(5) -0.013(5)
C23A 0.085(8) 0.159(11) 0.128(11) -0.032(9) 0.036(8) -0.015(8)
C5A 0.094(9) 0.139(12) 0.119(8) -0.011(9) 0.026(7) -0.015(10)
C50A 0.098(10) 0.147(13) 0.178(12) 0.005(11) 0.015(10) -0.017(10)
C58A 0.073(6) 0.143(6) 0.131(7) -0.017(6) 0.034(5) -0.011(6)
C17A 0.115(9) 0.142(11) 0.156(11) -0.027(9) 0.033(8) 0.005(9)
C7A 0.301(9) 0.161(8) 0.184(8) -0.007(7) 0.110(8) -0.011(8)
Cs1A 0.133(5) 0.107(4) 0.039(7) 0.0026(18) 0.050(4) -0.001(2)
O6A 0.324(9) 0.156(7) 0.182(8) 0.000(7) 0.102(8) -0.009(8)
O4A 0.327(9) 0.155(7) 0.194(9) 0.001(7) 0.097(8) -0.010(8)
O2A 0.310(9) 0.161(7) 0.185(8) -0.006(7) 0.109(8) -0.010(8)
O1A 0.300(9) 0.161(7) 0.181(8) -0.004(7) 0.109(8) -0.013(8)
O5A 0.332(9) 0.158(7) 0.185(8) 0.001(7) 0.103(8) -0.009(8)
O3A 0.323(9) 0.158(7) 0.193(8) -0.005(7) 0.099(8) -0.015(8)
C31 0.327(9) 0.153(8) 0.180(8) -0.003(7) 0.106(8) -0.007(8)
C1J 0.316(10) 0.158(8) 0.185(9) -0.002(7) 0.104(9) -0.008(8)
C1K 0.324(9) 0.153(8) 0.192(9) 0.003(7) 0.099(9) -0.012(8)
C1L 0.328(9) 0.155(8) 0.188(9) 0.005(7) 0.097(8) -0.009(8)
C9A 0.303(9) 0.162(8) 0.183(8) -0.008(7) 0.110(8) -0.013(8)
C15A 0.313(9) 0.160(7) 0.186(8) -0.011(7) 0.106(8) -0.013(8)
C1M 0.309(9) 0.158(8) 0.184(8) -0.003(7) 0.105(8) -0.013(8)
C1N 0.329(9) 0.157(8) 0.185(9) 0.002(7) 0.101(8) -0.009(8)
C1O 0.331(9) 0.157(8) 0.180(9) 0.002(7) 0.110(9) -0.010(8)
C1P 0.320(9) 0.159(8) 0.192(9) -0.011(7) 0.101(9) -0.013(8)
C1Q 0.325(9) 0.156(8) 0.195(9) -0.002(7) 0.099(9) -0.014(8)

loop_
_atom_type_symbol
_atom_type_description
_atom_type_scat_dispersion_real
_atom_type_scat_dispersion_imag
_atom_type_scat_source
C C 0.0007 0.0007 'International Tables Vol C Tables 4.2.6.8 and 6.1.1.4'
Cs Cs -0.9575 1.1219 'International Tables Vol C Tables 4.2.6.8 and 6.1.1.4'
H H 0.0000 0.0000 'International Tables Vol C Tables 4.2.6.8 and 6.1.1.4'
O O 0.0039 0.0027 'International Tables Vol C Tables 4.2.6.8 and 6.1.1.4'
Si Si 0.0412 0.0334 'International Tables Vol C Tables 4.2.6.8 and 6.1.1.4'

loop_
_geom_angle_atom_site_label_1
_geom_angle_atom_site_label_2
_geom_angle_atom_site_label_3
_geom_angle
_geom_angle_site_symmetry_1
_geom_angle_site_symmetry_3
_geom_angle_publ_flag
O1 Cs1 O1 82.9(5) 2_756 . ?
O1 Cs1 O3 156.8(4) . 2_756 ?
O1 Cs1 O3 86.0(3) . . ?
O1 Cs1 O3 156.8(4) 2_756 . ?
O1 Cs1 O3 86.0(4) 2_756 2_756 ?
O1 Cs1 O5 114.8(3) 2_756 . ?
O1 Cs1 O5 114.8(4) . 2_756 ?
O1 Cs1 O5 86.0(3) . . ?
O1 Cs1 O5 86.0(5) 2_756 2_756 ?
O2 Cs1 O1 110.5(5) . 2_756 ?
O2 Cs1 O1 48.6(5) 2_756 2_756 ?
O2 Cs1 O1 48.56(16) . . ?
O2 Cs1 O1 110.5(4) 2_756 . ?
O2 Cs1 O2 156.0(4) . 2_756 ?
O2 Cs1 O3 48.3(2) 2_756 2_756 ?
O2 Cs1 O3 154.3(4) 2_756 . ?
O2 Cs1 O3 154.3(5) . 2_756 ?
O2 Cs1 O3 48.28(17) . . ?
O2 Cs1 O5 77.4(6) . 2_756 ?
O2 Cs1 O5 77.4(6) 2_756 . ?
O2 Cs1 O5 108.3(3) 2_756 2_756 ?
O2 Cs1 O5 108.3(3) . . ?
O2 Cs1 O6 72.9(6) . 2_756 ?
O2 Cs1 O6 72.9(5) 2_756 . ?
O2 Cs1 O6 93.3(5) 2_756 2_756 ?
O2 Cs1 O6 93.3(3) . . ?
O3 Cs1 O3 111.0(4) . 2_756 ?
O4 Cs1 O1 154.8(5) 2_756 . ?
O4 Cs1 O1 110.5(3) . . ?
O4 Cs1 O1 154.8(4) . 2_756 ?
O4 Cs1 O1 110.5(4) 2_756 2_756 ?
O4 Cs1 O2 106.2(5) 2_756 . ?
O4 Cs1 O2 93.9(5) 2_756 2_756 ?
O4 Cs1 O2 106.2(4) . 2_756 ?
O4 Cs1 O2 93.9(3) . . ?
O4 Cs1 O3 73.6(5) 2_756 . ?
O4 Cs1 O3 48.3(4) 2_756 2_756 ?
O4 Cs1 O3 73.6(4) . 2_756 ?
O4 Cs1 O3 48.33(17) . . ?
O4 Cs1 O4 66.3(4) 2_756 . ?
O4 Cs1 O5 48.21(15) . . ?
O4 Cs1 O5 106.1(5) 2_756 . ?
O4 Cs1 O5 106.1(4) . 2_756 ?
O4 Cs1 O5 48.2(3) 2_756 2_756 ?
O4 Cs1 O6 93.6(3) 2_756 2_756 ?
O4 Cs1 O6 93.6(3) . . ?
O4 Cs1 O6 152.5(4) . 2_756 ?
O4 Cs1 O6 152.5(5) 2_756 . ?
O5 Cs1 O3 80.4(5) 2_756 . ?
O5 Cs1 O3 84.5(4) 2_756 2_756 ?
O5 Cs1 O3 84.5(2) . . ?
O5 Cs1 O3 80.4(6) . 2_756 ?
O5 Cs1 O5 153.1(4) . 2_756 ?
O6 Cs1 O1 48.4(5) 2_756 2_756 ?
O6 Cs1 O1 48.38(17) . . ?
O6 Cs1 O1 79.2(4) . 2_756 ?
O6 Cs1 O1 79.2(4) 2_756 . ?
O6 Cs1 O3 108.0(4) 2_756 2_756 ?
O6 Cs1 O3 108.0(3) . . ?
O6 Cs1 O3 109.5(5) 2_756 . ?
O6 Cs1 O3 109.5(5) . 2_756 ?
O6 Cs1 O5 158.6(4) 2_756 . ?
O6 Cs1 O5 158.6(4) . 2_756 ?
O6 Cs1 O5 48.16(15) . . ?
O6 Cs1 O5 48.16(19) 2_756 2_756 ?
O6 Cs1 O6 110.8(4) 2_756 . ?
O13 Cs2 O13 104.8(4) 2_556 . ?
O13 Cs2 H13A 117.1(4) 2_556 2_556 ?
O13 Cs2 H13A 116.7(4) . 2_556 ?
O13 Cs2 H13C 95.1(7) 2_556 2_556 ?
O13 Cs2 H13C 74.1(8) . 2_556 ?
O13 Cs2 H56D 73.3(8) 2_556 2_556 ?
O13 Cs2 H56D 169.9(7) . 2_556 ?
O12 Cs2 O13 85.5(3) . . ?
O12 Cs2 O13 85.5(3) 2_556 2_556 ?
O12 Cs2 O13 103.4(3) 2_556 . ?
O12 Cs2 O13 103.4(3) . 2_556 ?
O12 Cs2 O12 165.5(5) 2_556 . ?
O12 Cs2 O9 123.3(4) 2_556 2_556 ?
O12 Cs2 O9 59.3(4) 2_556 . ?
O12 Cs2 O9 59.3(4) . 2_556 ?
O12 Cs2 O9 123.3(4) . . ?
O12 Cs2 O10 117.1(4) 2_556 . ?
O12 Cs2 O10 117.1(4) . 2_556 ?
O12 Cs2 O10 50.7(2) 2_556 2_556 ?
O12 Cs2 O10 50.7(2) . . ?
O12 Cs2 O7 70.7(4) 2_556 . ?
O12 Cs2 O7 99.8(3) 2_556 2_556 ?
O12 Cs2 O7 99.8(3) . . ?
O12 Cs2 O7 70.7(4) . 2_556 ?
O12 Cs2 H13A 124.0(4) . 2_556 ?
O12 Cs2 H13A 41.8(4) 2_556 2_556 ?
O12 Cs2 H13C 29.3(8) 2_556 2_556 ?
O12 Cs2 H13C 155.5(8) . 2_556 ?
O12 Cs2 H56D 66.7(7) 2_556 2_556 ?
O12 Cs2 H56D 104.6(8) . 2_556 ?
O11 Cs2 O13 77.0(3) 2_556 . ?
O11 Cs2 O13 77.0(3) . 2_556 ?
O11 Cs2 O13 50.8(2) 2_556 2_556 ?
O11 Cs2 O13 50.8(2) . . ?
O11 Cs2 O12 52.7(3) 2_556 2_556 ?
O11 Cs2 O12 52.7(3) . . ?
O11 Cs2 O12 141.5(4) . 2_556 ?
O11 Cs2 O12 141.5(4) 2_556 . ?
O11 Cs2 O11 90.6(5) 2_556 . ?
O11 Cs2 O9 99.3(3) . . ?
O11 Cs2 O9 67.5(3) 2_556 . ?
O11 Cs2 O9 99.3(3) 2_556 2_556 ?
O11 Cs2 O9 67.5(3) . 2_556 ?
O11 Cs2 O10 159.6(3) 2_556 . ?
O11 Cs2 O10 93.5(3) . . ?
O11 Cs2 O10 93.5(3) 2_556 2_556 ?
O11 Cs2 O10 159.6(3) . 2_556 ?
O11 Cs2 O7 122.4(3) . . ?
O11 Cs2 O7 111.1(3) . 2_556 ?
O11 Cs2 O7 111.1(3) 2_556 . ?
O11 Cs2 O7 122.4(3) 2_556 2_556 ?
O11 Cs2 H13A 94.5(4) 2_556 2_556 ?
O11 Cs2 H13A 164.8(4) . 2_556 ?
O11 Cs2 H13C 118.2(7) . 2_556 ?
O11 Cs2 H13C 46.8(7) 2_556 2_556 ?
O11 Cs2 H56D 94.7(8) 2_556 2_556 ?
O11 Cs2 H56D 136.2(7) . 2_556 ?
O9 Cs2 O13 117.9(3) . 2_556 ?
O9 Cs2 O13 48.8(2) 2_556 2_556 ?
O9 Cs2 O13 48.8(2) . . ?
O9 Cs2 O13 117.9(3) 2_556 . ?
O9 Cs2 O9 162.0(5) . 2_556 ?
O9 Cs2 H13A 69.7(4) . 2_556 ?
O9 Cs2 H13A 125.4(4) 2_556 2_556 ?
O9 Cs2 H13C 32.2(8) . 2_556 ?
O9 Cs2 H13C 143.1(7) 2_556 2_556 ?
O9 Cs2 H56D 68.8(7) 2_556 2_556 ?
O9 Cs2 H56D 122.7(7) . 2_556 ?
O10 Cs2 O13 90.2(3) . . ?
O10 Cs2 O13 149.5(3) 2_556 . ?
O10 Cs2 O13 149.5(3) . 2_556 ?
O10 Cs2 O13 90.2(3) 2_556 2_556 ?
O10 Cs2 O9 100.7(3) . 2_556 ?
O10 Cs2 O9 100.7(3) 2_556 . ?
O10 Cs2 O9 92.1(3) . . ?
O10 Cs2 O9 92.1(3) 2_556 2_556 ?
O10 Cs2 O10 89.6(5) . 2_556 ?
O10 Cs2 H13A 77.0(4) . 2_556 ?
O10 Cs2 H13A 34.2(3) 2_556 2_556 ?
O10 Cs2 H13C 78.3(7) 2_556 2_556 ?
O10 Cs2 H13C 114.6(7) . 2_556 ?
O10 Cs2 H56D 23.4(7) 2_556 2_556 ?
O10 Cs2 H56D 96.1(9) . 2_556 ?
O7 Cs2 O13 82.0(3) . . ?
O7 Cs2 O13 156.3(3) 2_556 . ?
O7 Cs2 O13 156.3(3) . 2_556 ?
O7 Cs2 O13 82.0(3) 2_556 2_556 ?
O7 Cs2 O9 147.2(4) . 2_556 ?
O7 Cs2 O9 50.1(2) 2_556 2_556 ?
O7 Cs2 O9 50.1(2) . . ?
O7 Cs2 O9 147.2(4) 2_556 . ?
O7 Cs2 O10 50.6(2) 2_556 2_556 ?
O7 Cs2 O10 74.5(4) 2_556 . ?
O7 Cs2 O10 50.6(2) . . ?
O7 Cs2 O10 74.5(4) . 2_556 ?
O7 Cs2 O7 101.0(5) 2_556 . ?
O7 Cs2 H13A 78.1(4) 2_556 2_556 ?
O7 Cs2 H13A 42.6(4) . 2_556 ?
O7 Cs2 H13C 64.4(7) . 2_556 ?
O7 Cs2 H13C 128.6(8) 2_556 2_556 ?
O7 Cs2 H56D 95.9(9) . 2_556 ?
O7 Cs2 H56D 33.9(8) 2_556 2_556 ?
H13A Cs2 H13C 57.7 2_556 2_556 ?
H13A Cs2 H56D 57.6 2_556 2_556 ?
C45 Si1 C4 110.1(10) . . ?
C45 Si1 C42 102.5(9) . . ?
C45 Si1 C58 110.0(9) . . ?
C45 Si1 C4A 107.1(8) . . ?
C45 Si1 C42A 112.0(7) . . ?
C45 Si1 C58A 106.9(7) . . ?
C4 Si1 C42 109.0(12) . . ?
C4 Si1 C58 114.2(12) . . ?
C42 Si1 C58 110.3(12) . . ?
C4A Si1 C42A 113.4(9) . . ?
C4A Si1 C58A 109.8(9) . . ?
C42A Si1 C58A 107.4(8) . . ?
C43 Si2 C36 106.6(6) . . ?
C43 Si2 C11 108.9(7) . . ?
C43 Si2 C51A 110.8(11) . . ?
C43 Si2 C36A 105.4(16) . . ?
C43 Si2 C11A 105.1(16) . . ?
C51 Si2 C43 108.6(7) . . ?
C51 Si2 C36 108.3(7) . . ?
C51 Si2 C11 113.7(8) . . ?
C11 Si2 C36 110.5(8) . . ?
C51A Si2 C36A 110.8(11) . . ?
C11A Si2 C51A 113.3(11) . . ?
C11A Si2 C36A 111.1(13) . . ?
C6 C1 C8 118.5(7) . . ?
C6 C1 C24 122.8(7) . 3_566 ?
C24 C1 C8 118.7(7) 3_566 . ?
C1 C6 H6 118.3 . . ?
C10 C6 C1 123.4(8) . . ?
C10 C6 H6 118.3 . . ?
C1 C8 C8 120.0(8) . 3_566 ?
C12 C8 C1 119.8(7) . . ?
C12 C8 C8 120.1(9) . 3_566 ?
C6 C10 C14 118.2(8) . . ?
C6 C10 C16 123.0(8) . . ?
C14 C10 C16 118.7(7) . . ?
C8 C12 C14 120.2(7) . . ?
C8 C12 C32 119.4(8) . . ?
C14 C12 C32 120.3(7) . . ?
C10 C14 C20 121.0(7) . . ?
C12 C14 C10 119.7(7) . . ?
C12 C14 C20 119.2(7) . . ?
C22 C16 C10 120.1(8) . . ?
C39 C16 C10 122.3(8) . . ?
C39 C16 C22 117.4(8) . . ?
C26 C18 H18 119.2 . . ?
C2 C18 H18 119.2 . . ?
C2 C18 C26 121.6(9) . . ?
C28 C20 C14 119.6(8) . . ?
C35 C20 C14 117.7(8) . . ?
C35 C20 C28 122.7(8) . . ?
C16 C22 C26 118.3(9) . . ?
C16 C22 C28 120.7(8) . . ?
C26 C22 C28 121.0(9) . . ?
C32 C24 C1 121.6(8) . 3_566 ?
C32 C24 C41 119.5(8) . . ?
C41 C24 C1 118.9(9) . 3_566 ?
C18 C26 C22 120.2(9) . . ?
C18 C26 H26 119.9 . . ?
C22 C26 H26 119.9 . . ?
C20 C28 C22 119.8(8) . . ?
C30 C28 C20 118.7(9) . . ?
C30 C28 C22 121.5(9) . . ?
C43 C30 C28 171.6(14) . . ?
C24 C32 C12 120.0(7) . . ?
C24 C32 C37 122.7(8) . . ?
C37 C32 C12 117.3(8) . . ?
C18 C2 H2 120.6 . . ?
C18 C2 C39 118.7(10) . . ?
C39 C2 H2 120.6 . . ?
C20 C35 H35 118.1 . . ?
C37 C35 C20 123.7(8) . . ?
C37 C35 H35 118.1 . . ?
C32 C37 H37 119.2 . . ?
C35 C37 C32 121.6(9) . . ?
C35 C37 H37 119.2 . . ?
C16 C39 C2 123.6(9) . . ?
C16 C39 H39 118.2 . . ?
C2 C39 H39 118.2 . . ?
C49 O13 Cs2 108.3(9) . . ?
C49 O13 C29 119.4(14) . . ?
C29 O13 Cs2 112.0(10) . . ?
C45 C41 C24 171.7(16) . . ?
C3 O12 Cs2 115.9(11) . . ?
C19 O12 Cs2 121.5(11) . . ?
C19 O12 C3 111.2(16) . . ?
C30 C43 Si2 173.1(12) . . ?
C41 C45 Si1 164.6(15) . . ?
C55 O11 Cs2 115.5(13) . . ?
C55 O11 C60 104.9(13) . . ?
C60 O11 Cs2 106.9(11) . . ?
H47A C47 H47B 109.5 . . ?
H47A C47 H47C 109.5 . . ?
H47B C47 H47C 109.5 . . ?
C51 C47 H47A 109.5 . . ?
C51 C47 H47B 109.5 . . ?
C51 C47 H47C 109.5 . . ?
O13 C49 H49A 110.3 . . ?
O13 C49 H49B 110.3 . . ?
O13 C49 C55 107.2(15) . . ?
H49A C49 H49B 108.5 . . ?
C55 C49 H49A 110.3 . . ?
C55 C49 H49B 110.3 . . ?
C63 O9 Cs2 122.0(11) . . ?
C63 O9 C54 113.1(15) . . ?
C54 O9 Cs2 109.3(13) . . ?
Si2 C51 H51 107.6 . . ?
C47 C51 Si2 110.4(11) . . ?
C47 C51 H51 107.6 . . ?
C47 C51 C27 110.3(12) . . ?
C27 C51 Si2 113.2(12) . . ?
C27 C51 H51 107.6 . . ?
H53A C53 H53B 109.5 . . ?
H53A C53 H53C 109.5 . . ?
H53B C53 H53C 109.5 . . ?
C42 C53 H53A 109.5 . . ?
C42 C53 H53B 109.5 . . ?
C42 C53 H53C 109.5 . . ?
O11 C55 C49 103.5(13) . . ?
O11 C55 H55A 111.1 . . ?
O11 C55 H55B 111.1 . . ?
C49 C55 H55A 111.1 . . ?
C49 C55 H55B 111.1 . . ?
H55A C55 H55B 109.0 . . ?
C34 O10 Cs2 106.5(12) . . ?
C34 O10 C13 117.0(15) . . ?
C13 O10 Cs2 91.9(13) . . ?
H61A C61 H61B 109.5 . . ?
H61A C61 H61C 109.5 . . ?
H61B C61 H61C 109.5 . . ?
C36 C61 H61A 109.5 . . ?
C36 C61 H61B 109.5 . . ?
C36 C61 H61C 109.5 . . ?
O9 C63 H63A 110.5 . . ?
O9 C63 H63B 110.5 . . ?
O9 C63 C29 106.3(15) . . ?
H63A C63 H63B 108.7 . . ?
C29 C63 H63A 110.5 . . ?
C29 C63 H63B 110.5 . . ?
O12 C3 H3A 110.7 . . ?
O12 C3 H3B 110.7 . . ?
O12 C3 C13 105.1(17) . . ?
H3A C3 H3B 108.8 . . ?
C13 C3 H3A 110.7 . . ?
C13 C3 H3B 110.7 . . ?
Si1 C4 H4 107.3 . . ?
C50 C4 Si1 112.2(18) . . ?
C50 C4 H4 107.3 . . ?
C17 C4 Si1 111.7(18) . . ?
C17 C4 H4 107.3 . . ?
C17 C4 C50 110.6(14) . . ?
O10 C34 H34A 110.7 . . ?
O10 C34 H34B 110.7 . . ?
O10 C34 C21 105.2(17) . . ?
H34A C34 H34B 108.8 . . ?
C21 C34 H34A 110.7 . . ?
C21 C34 H34B 110.7 . . ?
O12 C19 H19A 111.5 . . ?
O12 C19 H19B 111.5 . . ?
O12 C19 C60 101.5(14) . . ?
H19A C19 H19B 109.3 . . ?
C60 C19 H19A 111.5 . . ?
C60 C19 H19B 111.5 . . ?
Si2 C36 H36 105.1 . . ?
C61 C36 Si2 115.4(13) . . ?
C61 C36 H36 105.1 . . ?
C61 C36 C25 112.8(12) . . ?
C25 C36 Si2 112.3(11) . . ?
C25 C36 H36 105.1 . . ?
Si2 C11 H11 102.4 . . ?
C40 C11 Si2 115.6(11) . . ?
C40 C11 H11 102.4 . . ?
C40 C11 C46 114.6(12) . . ?
C46 C11 Si2 116.4(12) . . ?
C46 C11 H11 102.4 . . ?
H38A C38 H38B 109.5 . . ?
H38A C38 H38C 109.5 . . ?
H38B C38 H38C 109.5 . . ?
C58 C38 H38A 109.5 . . ?
C58 C38 H38B 109.5 . . ?
C58 C38 H38C 109.5 . . ?
C34 C21 H21A 109.8 . . ?
C34 C21 H21B 109.8 . . ?
H21A C21 H21B 108.3 . . ?
O7 C21 C34 109.3(16) . . ?
O7 C21 H21A 109.8 . . ?
O7 C21 H21B 109.8 . . ?
C11 C40 H40A 109.5 . . ?
C11 C40 H40B 109.5 . . ?
C11 C40 H40C 109.5 . . ?
H40A C40 H40B 109.5 . . ?
H40A C40 H40C 109.5 . . ?
H40B C40 H40C 109.5 . . ?
Si1 C42 H42 107.0 . . ?
C53 C42 Si1 109.1(17) . . ?
C53 C42 H42 107.0 . . ?
C53 C42 C5 112.2(15) . . ?
C5 C42 Si1 114.2(19) . . ?
C5 C42 H42 107.0 . . ?
H23A C23 H23B 109.5 . . ?
H23A C23 H23C 109.5 . . ?
H23B C23 H23C 109.5 . . ?
C58 C23 H23A 109.5 . . ?
C58 C23 H23B 109.5 . . ?
C58 C23 H23C 109.5 . . ?
C21 O7 Cs2 117.5(12) . . ?
C21 O7 C56 99.4(14) . . ?
C56 O7 Cs2 122.2(12) . . ?
Cs2 C13 H13A 53.6 . . ?
Cs2 C13 H13B 154.0 . . ?
O10 C13 Cs2 66.2(11) . . ?
O10 C13 C3 101.3(16) . . ?
O10 C13 H13A 111.5 . . ?
O10 C13 H13B 111.5 . . ?
C3 C13 Cs2 94.0(13) . . ?
C3 C13 H13A 111.5 . . ?
C3 C13 H13B 111.5 . . ?
H13A C13 H13B 109.3 . . ?
C11 C46 H46A 109.5 . . ?
C11 C46 H46B 109.5 . . ?
C11 C46 H46C 109.5 . . ?
H46A C46 H46B 109.5 . . ?
H46A C46 H46C 109.5 . . ?
H46B C46 H46C 109.5 . . ?
C36 C25 H25A 109.5 . . ?
C36 C25 H25B 109.5 . . ?
C36 C25 H25C 109.5 . . ?
H25A C25 H25B 109.5 . . ?
H25A C25 H25C 109.5 . . ?
H25B C25 H25C 109.5 . . ?
C42 C5 H5A 109.5 . . ?
C42 C5 H5B 109.5 . . ?
C42 C5 H5C 109.5 . . ?
H5A C5 H5B 109.5 . . ?
H5A C5 H5C 109.5 . . ?
H5B C5 H5C 109.5 . . ?
C4 C50 H50A 109.5 . . ?
C4 C50 H50B 109.5 . . ?
C4 C50 H50C 109.5 . . ?
H50A C50 H50B 109.5 . . ?
H50A C50 H50C 109.5 . . ?
H50B C50 H50C 109.5 . . ?
C51 C27 H27A 109.5 . . ?
C51 C27 H27B 109.5 . . ?
C51 C27 H27C 109.5 . . ?
H27A C27 H27B 109.5 . . ?
H27A C27 H27C 109.5 . . ?
H27B C27 H27C 109.5 . . ?
O9 C54 H54A 109.6 . . ?
O9 C54 H54B 109.6 . . ?
O9 C54 C56 110.1(17) . . ?
H54A C54 H54B 108.1 . . ?
C56 C54 H54A 109.6 . . ?
C56 C54 H54B 109.6 . . ?
O13 C29 C63 111.6(17) . . ?
O13 C29 H29A 109.3 . . ?
O13 C29 H29B 109.3 . . ?
C63 C29 H29A 109.3 . . ?
C63 C29 H29B 109.3 . . ?
H29A C29 H29B 108.0 . . ?
O7 C56 C54 105.6(16) . . ?
O7 C56 H56A 110.6 . . ?
O7 C56 H56B 110.6 . . ?
C54 C56 H56A 110.6 . . ?
C54 C56 H56B 110.6 . . ?
H56A C56 H56B 108.7 . . ?
Si1 C58 H58 106.2 . . ?
C38 C58 Si1 111.7(17) . . ?
C38 C58 H58 106.2 . . ?
C23 C58 Si1 111.8(19) . . ?
C23 C58 C38 114.0(16) . . ?
C23 C58 H58 106.2 . . ?
Cs2 C60 H60A 157.1 . . ?
Cs2 C60 H60B 74.2 . . ?
O11 C60 Cs2 52.8(9) . . ?
O11 C60 C19 122.0(16) . . ?
O11 C60 H60A 106.8 . . ?
O11 C60 H60B 106.8 . . ?
C19 C60 Cs2 94.4(12) . . ?
C19 C60 H60A 106.8 . . ?
C19 C60 H60B 106.8 . . ?
H60A C60 H60B 106.7 . . ?
C4 C17 H17A 109.5 . . ?
C4 C17 H17B 109.5 . . ?
C4 C17 H17C 109.5 . . ?
H17A C17 H17B 109.5 . . ?
H17A C17 H17C 109.5 . . ?
H17B C17 H17C 109.5 . . ?
H60C C60A H60D 106.2 . . ?
Cs2A C60A H60C 162.8 . . ?
Cs2A C60A H60D 78.8 . . ?
O11A C60A H60C 105.9 . . ?
O11A C60A H60D 105.9 . . ?
O11A C60A Cs2A 57.1(18) . . ?
O11A C60A C19A 126(3) . . ?
C19A C60A H60C 105.9 . . ?
C19A C60A H60D 105.9 . . ?
C19A C60A Cs2A 88(2) . . ?
H13A Cs2A H13C 59.0 2_556 2_556 ?
H13A Cs2A H56D 61.0 2_556 2_556 ?
O12A Cs2A O12A 98.4(10) 2_556 . ?
O12A Cs2A O9A 127.9(7) . . ?
O12A Cs2A O9A 111.6(7) 2_556 . ?
O11A Cs2A O12A 55.1(6) . . ?
O11A Cs2A O12A 64.9(7) 2_556 . ?
O11A Cs2A O7A 122.6(6) . . ?
O11A Cs2A O7A 141.0(6) 2_556 . ?
O11A Cs2A O9A 165.0(7) 2_556 . ?
O11A Cs2A O9A 100.4(6) . . ?
O10A Cs2A O12A 51.1(6) . . ?
O10A Cs2A O12A 147.2(9) 2_556 . ?
O10A Cs2A O11A 98.4(8) . . ?
O10A Cs2A O11A 95.9(8) 2_556 . ?
O10A Cs2A O7A 108.5(9) 2_556 . ?
O10A Cs2A O7A 53.3(6) . . ?
O10A Cs2A O9A 98.7(8) . . ?
O10A Cs2A O9A 66.7(9) 2_556 . ?
O10A Cs2A O13A 108.7(9) . . ?
O10A Cs2A O13A 71.4(9) 2_556 . ?
O7A Cs2A O12A 101.0(6) . . ?
O7A Cs2A O12A 159.5(7) 2_556 . ?
O7A Cs2A O9A 48.9(7) 2_556 . ?
O7A Cs2A O9A 50.2(6) . . ?
O13A Cs2A O12A 96.1(7) . . ?
O13A Cs2A O12A 83.5(8) 2_556 . ?
O13A Cs2A O11A 127.9(8) 2_556 . ?
O13A Cs2A O11A 51.5(5) . . ?
O13A Cs2A O7A 92.5(7) 2_556 . ?
O13A Cs2A O7A 88.0(7) . . ?
O13A Cs2A O9A 49.3(5) . . ?
O13A Cs2A O9A 131.3(9) 2_556 . ?
O13A Cs2A O13A 179.4(11) 2_556 . ?
C3A O12A Cs2A 115.4(18) . . ?
C19A O12A Cs2A 114(2) . . ?
C19A O12A C3A 118(3) . . ?
C60A O11A Cs2A 102(2) . . ?
C60A O11A C55A 100(2) . . ?
C55A O11A Cs2A 101(3) . . ?
C34A O10A Cs2A 109(3) . . ?
C34A O10A C13A 115(2) . . ?
C13A O10A Cs2A 101(3) . . ?
C21A O7A Cs2A 113.0(19) . . ?
C21A O7A C56A 93(2) . . ?
C56A O7A Cs2A 83(2) . . ?
C63A O9A Cs2A 111(2) . . ?
C63A O9A C54A 119(2) . . ?
C54A O9A Cs2A 109(2) . . ?
C49A O13A Cs2A 117.5(18) . . ?
C49A O13A C29A 114(2) . . ?
C29A O13A Cs2A 128.5(18) . . ?
O12A C3A H3AA 110.7 . . ?
O12A C3A H3AB 110.7 . . ?
O12A C3A C13A 105(3) . . ?
H3AA C3A H3AB 108.8 . . ?
C13A C3A H3AA 110.7 . . ?
C13A C3A H3AB 110.7 . . ?
C60A C19A H19C 111.5 . . ?
C60A C19A H19D 111.5 . . ?
O12A C19A C60A 101(3) . . ?
O12A C19A H19C 111.5 . . ?
O12A C19A H19D 111.5 . . ?
H19C C19A H19D 109.3 . . ?
Cs2A C55A H55C 158.9 . . ?
Cs2A C55A H55D 63.6 . . ?
O11A C55A Cs2A 58(2) . . ?
O11A C55A H55C 112.2 . . ?
O11A C55A H55D 112.2 . . ?
O11A C55A C49A 98(2) . . ?
H55C C55A H55D 109.8 . . ?
C49A C55A Cs2A 88(2) . . ?
C49A C55A H55C 112.2 . . ?
C49A C55A H55D 112.2 . . ?
O10A C34A H34C 110.4 . . ?
O10A C34A H34D 110.4 . . ?
O10A C34A C21A 107(3) . . ?
H34C C34A H34D 108.6 . . ?
C21A C34A H34C 110.4 . . ?
C21A C34A H34D 110.4 . . ?
Cs2A C13A H13C 61.3 . . ?
Cs2A C13A H13D 150.5 . . ?
O10A C13A Cs2A 56(2) . . ?
O10A C13A C3A 107(3) . . ?
O10A C13A H13C 110.3 . . ?
O10A C13A H13D 110.3 . . ?
C3A C13A Cs2A 99(2) . . ?
C3A C13A H13C 110.3 . . ?
C3A C13A H13D 110.3 . . ?
H13C C13A H13D 108.6 . . ?
O7A C21A C34A 102(3) . . ?
O7A C21A H21C 111.3 . . ?
O7A C21A H21D 111.3 . . ?
C34A C21A H21C 111.3 . . ?
C34A C21A H21D 111.3 . . ?
H21C C21A H21D 109.2 . . ?
O7A C56A H56C 110.4 . . ?
O7A C56A H56D 110.4 . . ?
H56C C56A H56D 108.6 . . ?
C54A C56A O7A 107(3) . . ?
C54A C56A H56C 110.4 . . ?
C54A C56A H56D 110.4 . . ?
O9A C63A H63C 109.1 . . ?
O9A C63A H63D 109.1 . . ?
O9A C63A C29A 113(3) . . ?
H63C C63A H63D 107.8 . . ?
C29A C63A H63C 109.1 . . ?
C29A C63A H63D 109.1 . . ?
O9A C54A C56A 105(3) . . ?
O9A C54A H54C 110.7 . . ?
O9A C54A H54D 110.7 . . ?
C56A C54A H54C 110.7 . . ?
C56A C54A H54D 110.7 . . ?
H54C C54A H54D 108.8 . . ?
O13A C49A C55A 107(3) . . ?
O13A C49A H49C 110.4 . . ?
O13A C49A H49D 110.4 . . ?
C55A C49A H49C 110.4 . . ?
C55A C49A H49D 110.4 . . ?
H49C C49A H49D 108.6 . . ?
O13A C29A C63A 112(3) . . ?
O13A C29A H29C 109.3 . . ?
O13A C29A H29D 109.3 . . ?
C63A C29A H29C 109.3 . . ?
C63A C29A H29D 109.3 . . ?
H29C C29A H29D 107.9 . . ?
C7 O1 Cs1 101.61(17) . . ?
C1I O1 Cs1 102.4(2) . . ?
C1I O1 C7 112.8 . . ?
C9 O2 Cs1 122.2(2) . . ?
C15 O2 Cs1 125.0(2) . . ?
C15 O2 C9 111.1 . . ?
C1A O3 Cs1 100.08(17) . . ?
C1B O3 Cs1 91.6(2) . . ?
C1B O3 C1A 112.1 . . ?
C1C O4 Cs1 123.3(2) . . ?
C1D O4 Cs1 124.0(2) . . ?
C1D O4 C1C 112.7 . . ?
C1E O5 Cs1 93.8(2) . . ?
C1F O5 Cs1 100.3(2) . . ?
C1F O5 C1E 110.8 . . ?
C1G O6 Cs1 124.5(2) . . ?
C1H O6 Cs1 122.8(2) . . ?
C1H O6 C1G 111.6 . . ?
O1 C7 H7A 110.0 . . ?
O1 C7 H7B 110.0 . . ?
O1 C7 C9 108.4 . . ?
H7A C7 H7B 108.4 . . ?
C9 C7 H7A 110.0 . . ?
C9 C7 H7B 110.0 . . ?
O2 C9 C7 109.7 . . ?
O2 C9 H9A 109.7 . . ?
O2 C9 H9B 109.7 . . ?
C7 C9 H9A 109.7 . . ?
C7 C9 H9B 109.7 . . ?
H9A C9 H9B 108.2 . . ?
O2 C15 H15A 109.8 . . ?
O2 C15 H15B 109.8 . . ?
O2 C15 C1A 109.5 . . ?
H15A C15 H15B 108.2 . . ?
C1A C15 H15A 109.8 . . ?
C1A C15 H15B 109.8 . . ?
O3 C1A C15 108.6 . . ?
O3 C1A H1AA 110.0 . . ?
O3 C1A H1AB 110.0 . . ?
C15 C1A H1AA 110.0 . . ?
C15 C1A H1AB 110.0 . . ?
H1AA C1A H1AB 108.4 . . ?
O3 C1B H1BA 110.0 . . ?
O3 C1B H1BB 110.0 . . ?
O3 C1B C1C 108.7 . . ?
H1BA C1B H1BB 108.3 . . ?
C1C C1B H1BA 110.0 . . ?
C1C C1B H1BB 110.0 . . ?
O4 C1C C1B 108.9 . . ?
O4 C1C H1CA 109.9 . . ?
O4 C1C H1CB 109.9 . . ?
C1B C1C H1CA 109.9 . . ?
C1B C1C H1CB 109.9 . . ?
H1CA C1C H1CB 108.3 . . ?
O4 C1D H1DA 109.9 . . ?
O4 C1D H1DB 109.9 . . ?
O4 C1D C1E 108.9 . . ?
H1DA C1D H1DB 108.3 . . ?
C1E C1D H1DA 109.9 . . ?
C1E C1D H1DB 109.9 . . ?
O5 C1E C1D 109.3 . . ?
O5 C1E H1EA 109.8 . . ?
O5 C1E H1EB 109.8 . . ?
C1D C1E H1EA 109.8 . . ?
C1D C1E H1EB 109.8 . . ?
H1EA C1E H1EB 108.3 . . ?
O5 C1F H1FA 109.8 . . ?
O5 C1F H1FB 109.8 . . ?
O5 C1F C1G 109.2 . . ?
H1FA C1F H1FB 108.3 . . ?
C1G C1F H1FA 109.8 . . ?
C1G C1F H1FB 109.8 . . ?
O6 C1G C1F 109.8 . . ?
O6 C1G H1GA 109.7 . . ?
O6 C1G H1GB 109.7 . . ?
C1F C1G H1GA 109.7 . . ?
C1F C1G H1GB 109.7 . . ?
H1GA C1G H1GB 108.2 . . ?
O6 C1H H1HA 109.8 . . ?
O6 C1H H1HB 109.8 . . ?
O6 C1H C1I 109.3 . . ?
H1HA C1H H1HB 108.3 . . ?
C1I C1H H1HA 109.8 . . ?
C1I C1H H1HB 109.8 . . ?
O1 C1I C1H 108.7 . . ?
O1 C1I H1IA 110.0 . . ?
O1 C1I H1IB 110.0 . . ?
C1H C1I H1IA 110.0 . . ?
C1H C1I H1IB 110.0 . . ?
H1IA C1I H1IB 108.3 . . ?
H47D C47A H47E 109.5 . . ?
H47D C47A H47F 109.5 . . ?
H47E C47A H47F 109.5 . . ?
C51A C47A H47D 109.5 . . ?
C51A C47A H47E 109.5 . . ?
C51A C47A H47F 109.5 . . ?
Si2 C51A H51A 112.2 . . ?
C47A C51A Si2 106(2) . . ?
C47A C51A H51A 112.2 . . ?
C47A C51A C27A 107(3) . . ?
C27A C51A Si2 107(2) . . ?
C27A C51A H51A 112.2 . . ?
H61D C61A H61E 109.5 . . ?
H61D C61A H61F 109.5 . . ?
H61E C61A H61F 109.5 . . ?
C36A C61A H61D 109.5 . . ?
C36A C61A H61E 109.5 . . ?
C36A C61A H61F 109.5 . . ?
Si2 C36A H36A 106.9 . . ?
C61A C36A Si2 111(3) . . ?
C61A C36A H36A 106.9 . . ?
C61A C36A C25A 113(3) . . ?
C25A C36A Si2 112(2) . . ?
C25A C36A H36A 106.9 . . ?
Si2 C11A H11A 94.2 . . ?
C40A C11A Si2 118(2) . . ?
C40A C11A H11A 94.2 . . ?
C40A C11A C46A 120(3) . . ?
C46A C11A Si2 120(2) . . ?
C46A C11A H11A 94.2 . . ?
C11A C40A H40D 109.5 . . ?
C11A C40A H40E 109.5 . . ?
C11A C40A H40F 109.5 . . ?
H40D C40A H40E 109.5 . . ?
H40D C40A H40F 109.5 . . ?
H40E C40A H40F 109.5 . . ?
C11A C46A H46D 109.5 . . ?
C11A C46A H46E 109.5 . . ?
C11A C46A H46F 109.5 . . ?
H46D C46A H46E 109.5 . . ?
H46D C46A H46F 109.5 . . ?
H46E C46A H46F 109.5 . . ?
C36A C25A H25D 109.5 . . ?
C36A C25A H25E 109.5 . . ?
C36A C25A H25F 109.5 . . ?
H25D C25A H25E 109.5 . . ?
H25D C25A H25F 109.5 . . ?
H25E C25A H25F 109.5 . . ?
C51A C27A H27D 109.5 . . ?
C51A C27A H27E 109.5 . . ?
C51A C27A H27F 109.5 . . ?
H27D C27A H27E 109.5 . . ?
H27D C27A H27F 109.5 . . ?
H27E C27A H27F 109.5 . . ?
H53D C53A H53E 109.5 . . ?
H53D C53A H53F 109.5 . . ?
H53E C53A H53F 109.5 . . ?
C42A C53A H53D 109.5 . . ?
C42A C53A H53E 109.5 . . ?
C42A C53A H53F 109.5 . . ?
Si1 C4A H4A 109.0 . . ?
C50A C4A Si1 112.8(14) . . ?
C50A C4A H4A 109.0 . . ?
C17A C4A Si1 110.6(13) . . ?
C17A C4A H4A 109.0 . . ?
C17A C4A C50A 106.3(15) . . ?
H38D C38A H38E 109.5 . . ?
H38D C38A H38F 109.5 . . ?
H38E C38A H38F 109.5 . . ?
C58A C38A H38D 109.5 . . ?
C58A C38A H38E 109.5 . . ?
C58A C38A H38F 109.5 . . ?
Si1 C42A H42A 107.7 . . ?
C53A C42A Si1 111.5(13) . . ?
C53A C42A H42A 107.7 . . ?
C53A C42A C5A 108.6(16) . . ?
C5A C42A Si1 113.4(14) . . ?
C5A C42A H42A 107.7 . . ?
H23D C23A H23E 109.5 . . ?
H23D C23A H23F 109.5 . . ?
H23E C23A H23F 109.5 . . ?
C58A C23A H23D 109.5 . . ?
C58A C23A H23E 109.5 . . ?
C58A C23A H23F 109.5 . . ?
C42A C5A H5AA 109.5 . . ?
C42A C5A H5AB 109.5 . . ?
C42A C5A H5AC 109.5 . . ?
H5AA C5A H5AB 109.5 . . ?
H5AA C5A H5AC 109.5 . . ?
H5AB C5A H5AC 109.5 . . ?
C4A C50A H50D 109.5 . . ?
C4A C50A H50E 109.5 . . ?
C4A C50A H50F 109.5 . . ?
H50D C50A H50E 109.5 . . ?
H50D C50A H50F 109.5 . . ?
H50E C50A H50F 109.5 . . ?
Si1 C58A H58A 105.5 . . ?
C38A C58A Si1 115.1(13) . . ?
C38A C58A H58A 105.5 . . ?
C23A C58A Si1 111.4(14) . . ?
C23A C58A C38A 112.9(16) . . ?
C23A C58A H58A 105.5 . . ?
C4A C17A H17D 109.5 . . ?
C4A C17A H17E 109.5 . . ?
C4A C17A H17F 109.5 . . ?
H17D C17A H17E 109.5 . . ?
H17D C17A H17F 109.5 . . ?
H17E C17A H17F 109.5 . . ?
H7AA C7A H7AB 107.0 . . ?
O1A C7A H7AA 107.4 . . ?
O1A C7A H7AB 107.4 . . ?
O1A C7A C9A 120(2) . . ?
C9A C7A H7AA 107.4 . . ?
C9A C7A H7AB 107.4 . . ?
Cs1A Cs1A O6A 92(3) 2_756 . ?
Cs1A Cs1A O4A 111(4) 2_756 . ?
Cs1A Cs1A O2A 21(4) 2_756 . ?
Cs1A Cs1A O1A 44(3) 2_756 . ?
Cs1A Cs1A O5A 122(5) 2_756 . ?
Cs1A Cs1A O3A 67(3) 2_756 . ?
O6A Cs1A O4A 92.5(6) . . ?
O6A Cs1A O2A 101.8(6) 2_756 . ?
O6A Cs1A O2A 92.5(6) . . ?
O6A Cs1A O1A 72.1(7) 2_756 . ?
O6A Cs1A O1A 48.5(4) . . ?
O6A Cs1A O5A 49.1(4) . . ?
O6A Cs1A O5A 115.0(6) 2_756 . ?
O6A Cs1A O3A 111.4(7) . . ?
O6A Cs1A O3A 147.9(5) 2_756 . ?
O4A Cs1A O2A 90.0(6) . . ?
O4A Cs1A O1A 107.1(7) . . ?
O4A Cs1A O5A 47.1(4) . . ?
O4A Cs1A O5A 155.3(6) 2_756 . ?
O4A Cs1A O3A 48.1(4) . . ?
O4A Cs1A O3A 72.8(6) 2_756 . ?
O2A Cs1A O6A 110.3(6) 2_756 . ?
O2A Cs1A O4A 75.8(7) 2_756 . ?
O2A Cs1A O2A 153.4(7) 2_756 . ?
O2A Cs1A O1A 158.1(6) 2_756 . ?
O2A Cs1A O1A 47.8(4) . . ?
O2A Cs1A O5A 106.7(7) . . ?
O2A Cs1A O5A 80.2(7) 2_756 . ?
O2A Cs1A O3A 47.3(4) . . ?
O2A Cs1A O3A 109.1(6) 2_756 . ?
O1A Cs1A O6A 75.8(7) 2_756 . ?
O1A Cs1A O4A 116.0(6) 2_756 . ?
O1A Cs1A O2A 151.5(6) 2_756 . ?
O1A Cs1A O1A 109.5(8) 2_756 . ?
O1A Cs1A O5A 85.4(7) 2_756 . ?
O1A Cs1A O5A 86.3(6) . . ?
O1A Cs1A O3A 87.1(5) . . ?
O1A Cs1A O3A 161.1(6) 2_756 . ?
O5A Cs1A O3A 86.9(6) . . ?
O3A Cs1A O5A 113.4(6) 2_756 . ?
O3A Cs1A O3A 74.0(8) 2_756 . ?
C31 O6A Cs1A 127.5(12) . . ?
C31 O6A C1J 101.7(19) . . ?
C1J O6A Cs1A 125.0(12) . . ?
C1K O4A Cs1A 124.1(13) . . ?
C1L O4A Cs1A 124.0(12) . . ?
C1L O4A C1K 107.0(19) . . ?
C9A O2A Cs1A 122.4(16) . . ?
C9A O2A C15A 115.9(16) . . ?
C15A O2A Cs1A 119.0(14) . . ?
C7A O1A Cs1A 124.3(13) . . ?
C7A O1A C1M 125.5(19) . . ?
C1M O1A Cs1A 109.8(15) . . ?
C1N O5A Cs1A 100.4(17) . . ?
C1N O5A C1O 126(2) . . ?
C1O O5A Cs1A 113.6(17) . . ?
C1P O3A Cs1A 99.9(16) . . ?
C1Q O3A Cs1A 96.9(16) . . ?
C1Q O3A C1P 127(2) . . ?
O6A C31 H31A 108.7 . . ?
O6A C31 H31B 108.7 . . ?
O6A C31 C1O 114.1(19) . . ?
H31A C31 H31B 107.6 . . ?
C1O C31 H31A 108.7 . . ?
C1O C31 H31B 108.7 . . ?
O6A C1J H1JA 110.3 . . ?
O6A C1J H1JB 110.3 . . ?
O6A C1J C1M 107.2(19) . . ?
H1JA C1J H1JB 108.5 . . ?
C1M C1J H1JA 110.3 . . ?
C1M C1J H1JB 110.3 . . ?
O4A C1K H1KA 111.8 . . ?
O4A C1K H1KB 111.8 . . ?
O4A C1K C1Q 100.0(19) . . ?
H1KA C1K H1KB 109.5 . . ?
C1Q C1K H1KA 111.8 . . ?
C1Q C1K H1KB 111.8 . . ?
O4A C1L H1LA 110.2 . . ?
O4A C1L H1LB 110.2 . . ?
O4A C1L C1N 107(2) . . ?
H1LA C1L H1LB 108.5 . . ?
C1N C1L H1LA 110.2 . . ?
C1N C1L H1LB 110.2 . . ?
C7A C9A H9AA 109.0 . . ?
C7A C9A H9AB 109.0 . . ?
O2A C9A C7A 113(2) . . ?
O2A C9A H9AA 109.0 . . ?
O2A C9A H9AB 109.0 . . ?
H9AA C9A H9AB 107.8 . . ?
O2A C15A H15C 108.5 . . ?
O2A C15A H15D 108.5 . . ?
O2A C15A C1P 115.1(18) . . ?
H15C C15A H15D 107.5 . . ?
C1P C15A H15C 108.5 . . ?
C1P C15A H15D 108.5 . . ?
Cs1A C1M H1MA 154.1 2_756 . ?
Cs1A C1M H1MB 77.2 2_756 . ?
O1A C1M C1J 118(3) . . ?
O1A C1M H1MA 107.9 . . ?
O1A C1M H1MB 107.9 . . ?
C1J C1M H1MA 107.9 . . ?
H1MA C1M H1MB 107.2 . . ?
O5A C1N C1L 109(2) . . ?
O5A C1N H1NA 109.9 . . ?
O5A C1N H1NB 109.9 . . ?
C1L C1N H1NA 109.9 . . ?
C1L C1N H1NB 109.9 . . ?
H1NA C1N H1NB 108.3 . . ?
O5A C1O C31 123(2) . . ?
O5A C1O H1OA 106.5 . . ?
O5A C1O H1OB 106.5 . . ?
C31 C1O H1OA 106.5 . . ?
C31 C1O H1OB 106.5 . . ?
H1OA C1O H1OB 106.5 . . ?
Cs1A C1P H1PA 169.1 2_756 . ?
Cs1A C1P H1PB 70.4 2_756 . ?
O3A C1P C15A 115(2) . . ?
O3A C1P H1PA 108.5 . . ?
O3A C1P H1PB 108.5 . . ?
C15A C1P H1PA 108.5 . . ?
C15A C1P H1PB 108.5 . . ?
H1PA C1P H1PB 107.5 . . ?
O3A C1Q C1K 110(2) . . ?
O3A C1Q H1QA 109.8 . . ?
O3A C1Q H1QB 109.8 . . ?
C1K C1Q H1QA 109.8 . . ?
C1K C1Q H1QB 109.8 . . ?
H1QA C1Q H1QB 108.2 . . ?

loop_
_geom_bond_atom_site_label_1
_geom_bond_atom_site_label_2
_geom_bond_distance
_geom_bond_site_symmetry_2
_geom_bond_publ_flag
Cs1 O1 3.468(13) . ?
Cs1 O1 3.468(13) 2_756 ?
Cs1 O2 3.367(12) . ?
Cs1 O2 3.367(13) 2_756 ?
Cs1 O3 3.629(13) . ?
Cs1 O3 3.63(2) 2_756 ?
Cs1 O4 3.277(12) . ?
Cs1 O4 3.28(2) 2_756 ?
Cs1 O5 3.598(10) . ?
Cs1 O5 3.599(13) 2_756 ?
Cs1 O6 3.373(12) . ?
Cs1 O6 3.37(2) 2_756 ?
Cs2 O13 3.540(13) 2_556 ?
Cs2 O13 3.540(13) . ?
Cs2 O12 3.361(17) . ?
Cs2 O12 3.361(17) 2_556 ?
Cs2 O11 3.243(16) . ?
Cs2 O11 3.243(16) 2_556 ?
Cs2 O9 3.490(15) . ?
Cs2 O9 3.490(15) 2_556 ?
Cs2 O10 3.485(16) 2_556 ?
Cs2 O10 3.485(16) . ?
Cs2 O7 3.364(17) 2_556 ?
Cs2 O7 3.364(16) . ?
Cs2 H13A 3.32(3) 2_556 ?
Cs2 H13C 3.23(4) 2_556 ?
Cs2 H56D 2.94(5) 2_556 ?
Si1 C45 1.867(14) . ?
Si1 C4 1.90(2) . ?
Si1 C42 1.93(2) . ?
Si1 C58 1.93(2) . ?
Si1 C4A 1.886(17) . ?
Si1 C42A 1.907(16) . ?
Si1 C58A 1.943(19) . ?
Si2 C43 1.853(13) . ?
Si2 C51 1.834(16) . ?
Si2 C36 1.892(17) . ?
Si2 C11 1.856(16) . ?
Si2 C51A 1.87(2) . ?
Si2 C36A 1.90(2) . ?
Si2 C11A 1.859(16) . ?
C1 C6 1.408(12) . ?
C1 C8 1.424(11) . ?
C1 C24 1.421(11) 3_566 ?
C6 H6 0.9500 . ?
C6 C10 1.377(11) . ?
C8 C8 1.459(16) 3_566 ?
C8 C12 1.406(11) . ?
C10 C14 1.436(11) . ?
C10 C16 1.460(12) . ?
C12 C14 1.427(11) . ?
C12 C32 1.439(11) . ?
C14 C20 1.447(11) . ?
C16 C22 1.425(12) . ?
C16 C39 1.383(12) . ?
C18 H18 0.9500 . ?
C18 C26 1.384(14) . ?
C18 C2 1.345(14) . ?
C20 C28 1.432(12) . ?
C20 C35 1.375(12) . ?
C22 C26 1.436(13) . ?
C22 C28 1.447(12) . ?
C24 C32 1.411(12) . ?
C24 C41 1.417(15) . ?
C26 H26 0.9500 . ?
C28 C30 1.404(13) . ?
C30 C43 1.173(14) . ?
C32 C37 1.413(12) . ?
C2 H2 0.9500 . ?
C2 C39 1.399(13) . ?
C35 H35 0.9500 . ?
C35 C37 1.355(13) . ?
C37 H37 0.9500 . ?
C39 H39 0.9500 . ?
O13 C49 1.407(12) . ?
O13 C29 1.426(12) . ?
C41 C45 1.111(15) . ?
O12 C3 1.445(13) . ?
O12 C19 1.420(13) . ?
O11 C55 1.392(12) . ?
O11 C60 1.414(12) . ?
C47 H47A 0.9800 . ?
C47 H47B 0.9800 . ?
C47 H47C 0.9800 . ?
C47 C51 1.562(13) . ?
C49 H49A 0.9900 . ?
C49 H49B 0.9900 . ?
C49 C55 1.547(13) . ?
O9 C63 1.402(13) . ?
O9 C54 1.412(12) . ?
C51 H51 1.0000 . ?
C51 C27 1.563(15) . ?
C53 H53A 0.9800 . ?
C53 H53B 0.9800 . ?
C53 H53C 0.9800 . ?
C53 C42 1.545(15) . ?
C55 H55A 0.9900 . ?
C55 H55B 0.9900 . ?
O10 C34 1.406(13) . ?
O10 C13 1.423(12) . ?
C61 H61A 0.9800 . ?
C61 H61B 0.9800 . ?
C61 H61C 0.9800 . ?
C61 C36 1.517(16) . ?
C63 H63A 0.9900 . ?
C63 H63B 0.9900 . ?
C63 C29 1.527(13) . ?
C3 H3A 0.9900 . ?
C3 H3B 0.9900 . ?
C3 C13 1.526(13) . ?
C4 H4 1.0000 . ?
C4 C50 1.577(17) . ?
C4 C17 1.564(16) . ?
C34 H34A 0.9900 . ?
C34 H34B 0.9900 . ?
C34 C21 1.512(13) . ?
C19 H19A 0.9900 . ?
C19 H19B 0.9900 . ?
C19 C60 1.491(13) . ?
C36 H36 1.0000 . ?
C36 C25 1.596(15) . ?
C11 H11 1.0000 . ?
C11 C40 1.547(13) . ?
C11 C46 1.552(14) . ?
C38 H38A 0.9800 . ?
C38 H38B 0.9800 . ?
C38 H38C 0.9800 . ?
C38 C58 1.559(16) . ?
C21 H21A 0.9900 . ?
C21 H21B 0.9900 . ?
C21 O7 1.413(13) . ?
C40 H40A 0.9800 . ?
C40 H40B 0.9800 . ?
C40 H40C 0.9800 . ?
C42 H42 1.0000 . ?
C42 C5 1.553(17) . ?
C23 H23A 0.9800 . ?
C23 H23B 0.9800 . ?
C23 H23C 0.9800 . ?
C23 C58 1.533(16) . ?
O7 C56 1.468(13) . ?
C13 H13A 0.9900 . ?
C13 H13B 0.9900 . ?
C46 H46A 0.9800 . ?
C46 H46B 0.9800 . ?
C46 H46C 0.9800 . ?
C25 H25A 0.9800 . ?
C25 H25B 0.9800 . ?
C25 H25C 0.9800 . ?
C5 H5A 0.9800 . ?
C5 H5B 0.9800 . ?
C5 H5C 0.9800 . ?
C50 H50A 0.9800 . ?
C50 H50B 0.9800 . ?
C50 H50C 0.9800 . ?
C27 H27A 0.9800 . ?
C27 H27B 0.9800 . ?
C27 H27C 0.9800 . ?
C54 H54A 0.9900 . ?
C54 H54B 0.9900 . ?
C54 C56 1.516(13) . ?
C29 H29A 0.9900 . ?
C29 H29B 0.9900 . ?
C56 H56A 0.9900 . ?
C56 H56B 0.9900 . ?
C58 H58 1.0000 . ?
C60 H60A 0.9900 . ?
C60 H60B 0.9900 . ?
C17 H17A 0.9800 . ?
C17 H17B 0.9800 . ?
C17 H17C 0.9800 . ?
C60A H60C 0.9900 . ?
C60A H60D 0.9900 . ?
C60A Cs2A 3.82(4) . ?
C60A O11A 1.40(2) . ?
C60A C19A 1.47(2) . ?
Cs2A O12A 3.30(3) 2_556 ?
Cs2A O12A 3.30(3) . ?
Cs2A O11A 3.28(3) . ?
Cs2A O11A 3.28(3) 2_556 ?
Cs2A O10A 3.08(4) 2_556 ?
Cs2A O10A 3.08(4) . ?
Cs2A O7A 3.30(3) . ?
Cs2A O7A 3.30(3) 2_556 ?
Cs2A O9A 3.45(3) . ?
Cs2A O9A 3.45(3) 2_556 ?
Cs2A O13A 3.22(3) 2_556 ?
Cs2A O13A 3.22(3) . ?
Cs2A H13C 3.28(4) 2_556 ?
Cs2A H56D 2.81(5) 2_556 ?
O12A C3A 1.46(2) . ?
O12A C19A 1.37(2) . ?
O11A C55A 1.41(2) . ?
O10A C34A 1.38(2) . ?
O10A C13A 1.44(2) . ?
O7A C21A 1.46(2) . ?
O7A C56A 1.51(2) . ?
O9A C63A 1.39(2) . ?
O9A C54A 1.40(2) . ?
O13A C49A 1.42(2) . ?
O13A C29A 1.44(2) . ?
C3A H3AA 0.9900 . ?
C3A H3AB 0.9900 . ?
C3A C13A 1.49(2) . ?
C19A H19C 0.9900 . ?
C19A H19D 0.9900 . ?
C55A H55C 0.9900 . ?
C55A H55D 0.9900 . ?
C55A C49A 1.58(2) . ?
C34A H34C 0.9900 . ?
C34A H34D 0.9900 . ?
C34A C21A 1.51(2) . ?
C13A H13C 0.9900 . ?
C13A H13D 0.9900 . ?
C21A H21C 0.9900 . ?
C21A H21D 0.9900 . ?
C56A H56C 0.9900 . ?
C56A H56D 0.9900 . ?
C56A C54A 1.49(2) . ?
C63A H63C 0.9900 . ?
C63A H63D 0.9900 . ?
C63A C29A 1.51(2) . ?
C54A H54C 0.9900 . ?
C54A H54D 0.9900 . ?
C49A H49C 0.9900 . ?
C49A H49D 0.9900 . ?
C29A H29C 0.9900 . ?
C29A H29D 0.9900 . ?
O1 C7 1.4267 . ?
O1 C1I 1.4243 . ?
O2 C9 1.4264 . ?
O2 C15 1.4251 . ?
O3 C1A 1.4315 . ?
O3 C1B 1.4220 . ?
O4 C1C 1.4229 . ?
O4 C1D 1.4211 . ?
O5 C1E 1.4269 . ?
O5 C1F 1.4253 . ?
O6 C1G 1.4249 . ?
O6 C1H 1.4230 . ?
C7 H7A 0.9900 . ?
C7 H7B 0.9900 . ?
C7 C9 1.4995 . ?
C9 H9A 0.9900 . ?
C9 H9B 0.9900 . ?
C15 H15A 0.9900 . ?
C15 H15B 0.9900 . ?
C15 C1A 1.4985 . ?
C1A H1AA 0.9900 . ?
C1A H1AB 0.9900 . ?
C1B H1BA 0.9900 . ?
C1B H1BB 0.9900 . ?
C1B C1C 1.5025 . ?
C1C H1CA 0.9900 . ?
C1C H1CB 0.9900 . ?
C1D H1DA 0.9900 . ?
C1D H1DB 0.9900 . ?
C1D C1E 1.5030 . ?
C1E H1EA 0.9900 . ?
C1E H1EB 0.9900 . ?
C1F H1FA 0.9900 . ?
C1F H1FB 0.9900 . ?
C1F C1G 1.5033 . ?
C1G H1GA 0.9900 . ?
C1G H1GB 0.9900 . ?
C1H H1HA 0.9900 . ?
C1H H1HB 0.9900 . ?
C1H C1I 1.5006 . ?
C1I H1IA 0.9900 . ?
C1I H1IB 0.9900 . ?
C47A H47D 0.9800 . ?
C47A H47E 0.9800 . ?
C47A H47F 0.9800 . ?
C47A C51A 1.560(16) . ?
C51A H51A 1.0000 . ?
C51A C27A 1.59(2) . ?
C61A H61D 0.9800 . ?
C61A H61E 0.9800 . ?
C61A H61F 0.9800 . ?
C61A C36A 1.52(2) . ?
C36A H36A 1.0000 . ?
C36A C25A 1.60(2) . ?
C11A H11A 1.0000 . ?
C11A C40A 1.538(16) . ?
C11A C46A 1.546(16) . ?
C40A H40D 0.9800 . ?
C40A H40E 0.9800 . ?
C40A H40F 0.9800 . ?
C46A H46D 0.9800 . ?
C46A H46E 0.9800 . ?
C46A H46F 0.9800 . ?
C25A H25D 0.9800 . ?
C25A H25E 0.9800 . ?
C25A H25F 0.9800 . ?
C27A H27D 0.9800 . ?
C27A H27E 0.9800 . ?
C27A H27F 0.9800 . ?
C53A H53D 0.9800 . ?
C53A H53E 0.9800 . ?
C53A H53F 0.9800 . ?
C53A C42A 1.535(18) . ?
C4A H4A 1.0000 . ?
C4A C50A 1.59(2) . ?
C4A C17A 1.576(19) . ?
C38A H38D 0.9800 . ?
C38A H38E 0.9800 . ?
C38A H38F 0.9800 . ?
C38A C58A 1.56(2) . ?
C42A H42A 1.0000 . ?
C42A C5A 1.56(2) . ?
C23A H23D 0.9800 . ?
C23A H23E 0.9800 . ?
C23A H23F 0.9800 . ?
C23A C58A 1.526(18) . ?
C5A H5AA 0.9800 . ?
C5A H5AB 0.9800 . ?
C5A H5AC 0.9800 . ?
C50A H50D 0.9800 . ?
C50A H50E 0.9800 . ?
C50A H50F 0.9800 . ?
C58A H58A 1.0000 . ?
C17A H17D 0.9800 . ?
C17A H17E 0.9800 . ?
C17A H17F 0.9800 . ?
C7A H7AA 0.9900 . ?
C7A H7AB 0.9900 . ?
C7A O1A 1.320(17) . ?
C7A C9A 1.467(19) . ?
Cs1A Cs1A 0.363(18) 2_756 ?
Cs1A O6A 3.39(2) 2_756 ?
Cs1A O6A 3.356(18) . ?
Cs1A O4A 3.359(19) . ?
Cs1A O4A 3.51(3) 2_756 ?
Cs1A O2A 3.07(2) 2_756 ?
Cs1A O2A 3.403(17) . ?
Cs1A O1A 3.17(2) 2_756 ?
Cs1A O1A 3.422(18) . ?
Cs1A O5A 3.527(19) . ?
Cs1A O3A 3.597(19) . ?
Cs1A O3A 3.47(2) 2_756 ?
O6A C31 1.405(18) . ?
O6A C1J 1.415(18) . ?
O4A C1K 1.417(18) . ?
O4A C1L 1.400(18) . ?
O2A C9A 1.367(17) . ?
O2A C15A 1.387(17) . ?
O1A C1M 1.337(17) . ?
O5A C1N 1.333(18) . ?
O5A C1O 1.355(17) . ?
O3A C1P 1.400(14) . ?
O3A C1Q 1.329(18) . ?
C31 H31A 0.9900 . ?
C31 H31B 0.9900 . ?
C31 C1O 1.467(18) . ?
C1J H1JA 0.9900 . ?
C1J H1JB 0.9900 . ?
C1J C1M 1.433(19) . ?
C1K H1KA 0.9900 . ?
C1K H1KB 0.9900 . ?
C1K C1Q 1.492(19) . ?
C1L H1LA 0.9900 . ?
C1L H1LB 0.9900 . ?
C1L C1N 1.488(19) . ?
C9A H9AA 0.9900 . ?
C9A H9AB 0.9900 . ?
C15A H15C 0.9900 . ?
C15A H15D 0.9900 . ?
C15A C1P 1.499(14) . ?
C1M H1MA 0.9900 . ?
C1M H1MB 0.9900 . ?
C1N H1NA 0.9900 . ?
C1N H1NB 0.9900 . ?
C1O H1OA 0.9900 . ?
C1O H1OB 0.9900 . ?
C1P H1PA 0.9900 . ?
C1P H1PB 0.9900 . ?
C1Q H1QA 0.9900 . ?
C1Q H1QB 0.9900 . ?

loop_
_geom_torsion_atom_site_label_1
_geom_torsion_atom_site_label_2
_geom_torsion_atom_site_label_3
_geom_torsion_atom_site_label_4
_geom_torsion
_geom_torsion_site_symmetry_1
_geom_torsion_site_symmetry_2
_geom_torsion_site_symmetry_3
_geom_torsion_site_symmetry_4
_geom_torsion_publ_flag
Cs1 O1 C7 C9 79.1(2) . . . . ?
Cs1 O1 C1I C1H -78.49(18) . . . . ?
Cs1 O2 C9 C7 9.6(2) . . . . ?
Cs1 O2 C15 C1A -17.5(2) . . . . ?
Cs1 O3 C1A C15 -76.4(2) . . . . ?
Cs1 O3 C1B C1C 82.60(17) . . . . ?
Cs1 O4 C1C C1B 2.2(2) . . . . ?
Cs1 O4 C1D C1E -0.8(2) . . . . ?
Cs1 O5 C1E C1D -80.8(2) . . . . ?
Cs1 O5 C1F C1G 76.9(2) . . . . ?
Cs1 O6 C1G C1F 12.1(2) . . . . ?
Cs1 O6 C1H C1I -10.3(2) . . . . ?
Cs2 O13 C49 C55 -52.9(13) . . . . ?
Cs2 O13 C29 C63 61.5(17) . . . . ?
Cs2 O12 C3 C13 29(2) . . . . ?
Cs2 O12 C19 C60 -30.4(19) . . . . ?
Cs2 O11 C55 C49 -69.4(18) . . . . ?
Cs2 O11 C60 C19 -68.9(18) . . . . ?
Cs2 O9 C63 C29 45(2) . . . . ?
Cs2 O9 C54 C56 66.9(19) . . . . ?
Cs2 O10 C34 C21 -69.7(16) . . . . ?
Cs2 O10 C13 C3 89.4(14) . . . . ?
Cs2 O7 C56 C54 41(2) . . . . ?
C1 C6 C10 C14 -3.0(12) . . . . ?
C1 C6 C10 C16 175.2(7) . . . . ?
C1 C8 C12 C14 1.9(11) . . . . ?
C1 C8 C12 C32 -179.9(7) . . . . ?
C1 C24 C32 C12 -3.7(13) 3_566 . . . ?
C1 C24 C32 C37 176.2(8) 3_566 . . . ?
C6 C1 C8 C8 -177.9(8) . . . 3_566 ?
C6 C1 C8 C12 -1.1(11) . . . . ?
C6 C10 C14 C12 3.7(10) . . . . ?
C6 C10 C14 C20 -179.5(7) . . . . ?
C6 C10 C16 C22 179.8(7) . . . . ?
C6 C10 C16 C39 -4.2(12) . . . . ?
C8 C1 C6 C10 1.7(12) . . . . ?
C8 C8 C12 C14 178.7(8) 3_566 . . . ?
C8 C8 C12 C32 -3.1(13) 3_566 . . . ?
C8 C12 C14 C10 -3.3(10) . . . . ?
C8 C12 C14 C20 179.9(7) . . . . ?
C8 C12 C32 C24 3.3(12) . . . . ?
C8 C12 C32 C37 -176.6(7) . . . . ?
C10 C14 C20 C28 -0.1(11) . . . . ?
C10 C14 C20 C35 178.5(8) . . . . ?
C10 C16 C22 C26 178.8(7) . . . . ?
C10 C16 C22 C28 -0.4(11) . . . . ?
C10 C16 C39 C2 -177.8(8) . . . . ?
C12 C14 C20 C28 176.7(7) . . . . ?
C12 C14 C20 C35 -4.6(11) . . . . ?
C12 C32 C37 C35 -1.9(13) . . . . ?
C14 C10 C16 C22 -2.0(10) . . . . ?
C14 C10 C16 C39 174.0(7) . . . . ?
C14 C12 C32 C24 -178.5(7) . . . . ?
C14 C12 C32 C37 1.6(11) . . . . ?
C14 C20 C28 C22 -2.3(12) . . . . ?
C14 C20 C28 C30 -179.1(8) . . . . ?
C14 C20 C35 C37 4.5(13) . . . . ?
C16 C10 C14 C12 -174.6(6) . . . . ?
C16 C10 C14 C20 2.3(11) . . . . ?
C16 C22 C26 C18 -2.7(13) . . . . ?
C16 C22 C28 C20 2.6(12) . . . . ?
C16 C22 C28 C30 179.3(8) . . . . ?
C18 C2 C39 C16 0.7(15) . . . . ?
C20 C35 C37 C32 -1.2(15) . . . . ?
C22 C16 C39 C2 -1.7(13) . . . . ?
C24 C1 C6 C10 -179.7(8) 3_566 . . . ?
C24 C1 C8 C8 3.4(13) 3_566 . . 3_566 ?
C24 C1 C8 C12 -179.7(7) 3_566 . . . ?
C24 C32 C37 C35 178.1(9) . . . . ?
C26 C18 C2 C39 -0.7(15) . . . . ?
C26 C22 C28 C20 -176.6(8) . . . . ?
C26 C22 C28 C30 0.2(13) . . . . ?
C28 C20 C35 C37 -176.9(9) . . . . ?
C28 C22 C26 C18 176.5(9) . . . . ?
C32 C12 C14 C10 178.6(7) . . . . ?
C32 C12 C14 C20 1.7(10) . . . . ?
C2 C18 C26 C22 1.7(15) . . . . ?
C35 C20 C28 C22 179.1(8) . . . . ?
C35 C20 C28 C30 2.3(13) . . . . ?
C39 C16 C22 C26 2.6(11) . . . . ?
C39 C16 C22 C28 -176.6(8) . . . . ?
O13 C49 C55 O11 85(2) . . . . ?
C41 C24 C32 C12 176.7(10) . . . . ?
C41 C24 C32 C37 -3.3(15) . . . . ?
O12 C3 C13 Cs2 -22.8(16) . . . . ?
O12 C3 C13 O10 -89(2) . . . . ?
O12 C19 C60 Cs2 21.9(14) . . . . ?
O12 C19 C60 O11 70(2) . . . . ?
C43 Si2 C51 C47 57.7(13) . . . . ?
C43 Si2 C51 C27 -66.5(12) . . . . ?
C43 Si2 C36 C61 -52.7(16) . . . . ?
C43 Si2 C36 C25 176.2(13) . . . . ?
C43 Si2 C11 C40 -176.8(13) . . . . ?
C43 Si2 C11 C46 -38.0(16) . . . . ?
C43 Si2 C51A C47A 38(3) . . . . ?
C43 Si2 C51A C27A -76(3) . . . . ?
C43 Si2 C11A C40A -154(4) . . . . ?
C43 Si2 C11A C46A 40(6) . . . . ?
C45 Si1 C4 C50 -56.2(19) . . . . ?
C45 Si1 C4 C17 69(2) . . . . ?
C45 Si1 C4A C50A -57.2(14) . . . . ?
C45 Si1 C4A C17A 61.6(15) . . . . ?
C49 O13 C29 C63 -170.4(15) . . . . ?
O9 C63 C29 O13 -72(2) . . . . ?
O9 C54 C56 O7 -74(2) . . . . ?
C51 Si2 C36 C61 -169.3(14) . . . . ?
C51 Si2 C36 C25 59.5(15) . . . . ?
C51 Si2 C11 C40 -55.6(16) . . . . ?
C51 Si2 C11 C46 83.2(16) . . . . ?
C55 O11 C60 Cs2 123.1(16) . . . . ?
C55 O11 C60 C19 54(2) . . . . ?
O10 C34 C21 O7 81(2) . . . . ?
C63 O9 C54 C56 -73(2) . . . . ?
C3 O12 C19 C60 -172.3(16) . . . . ?
C4 Si1 C45 C41 -48(5) . . . . ?
C34 O10 C13 Cs2 109.6(17) . . . . ?
C34 O10 C13 C3 -161.0(18) . . . . ?
C34 C21 O7 Cs2 -45(2) . . . . ?
C34 C21 O7 C56 -178.6(19) . . . . ?
C19 O12 C3 C13 173.3(16) . . . . ?
C36 Si2 C51 C47 173.1(12) . . . . ?
C36 Si2 C51 C27 48.8(13) . . . . ?
C36 Si2 C11 C40 66.5(15) . . . . ?
C36 Si2 C11 C46 -154.7(14) . . . . ?
C11 Si2 C51 C47 -63.7(13) . . . . ?
C11 Si2 C51 C27 172.1(10) . . . . ?
C11 Si2 C36 C61 65.5(15) . . . . ?
C11 Si2 C36 C25 -65.7(15) . . . . ?
C21 O7 C56 C54 172.3(18) . . . . ?
C42 Si1 C45 C41 -164(5) . . . . ?
C42 Si1 C4 C50 56(2) . . . . ?
C42 Si1 C4 C17 -179.6(18) . . . . ?
C13 O10 C34 C21 -170.6(17) . . . . ?
C54 O9 C63 C29 179.0(16) . . . . ?
C29 O13 C49 C55 177.4(14) . . . . ?
C58 Si1 C45 C41 79(5) . . . . ?
C58 Si1 C4 C50 179.4(17) . . . . ?
C58 Si1 C4 C17 -56(2) . . . . ?
C60 O11 C55 C49 173.2(15) . . . . ?
C60A O11A C55A Cs2A -104(2) . . . . ?
C60A O11A C55A C49A 173(3) . . . . ?
Cs2A C60A O11A C55A 103(3) . . . . ?
Cs2A C60A C19A O12A 38(3) . . . . ?
Cs2A O12A C3A C13A 11(4) . . . . ?
Cs2A O12A C19A C60A -51(4) . . . . ?
Cs2A O11A C55A C49A -83(3) . . . . ?
Cs2A O10A C34A C21A -78(4) . . . . ?
Cs2A O10A C13A C3A 90(3) . . . . ?
Cs2A O7A C21A C34A -42(3) . . . . ?
Cs2A O7A C56A C54A 102(3) . . . . ?
Cs2A O9A C63A C29A -60(3) . . . . ?
Cs2A O9A C54A C56A 1(4) . . . . ?
Cs2A O13A C49A C55A -33(4) . . . . ?
Cs2A O13A C29A C63A -11(6) . . . . ?
Cs2A C55A C49A O13A 24(3) . . . . ?
O12A C3A C13A Cs2A -9(3) . . . . ?
O12A C3A C13A O10A -66(4) . . . . ?
O11A C60A C19A O12A 84(5) . . . . ?
O11A C55A C49A O13A 81(4) . . . . ?
O10A C34A C21A O7A 82(4) . . . . ?
O7A C56A C54A O9A -76(4) . . . . ?
O9A C63A C29A O13A 49(5) . . . . ?
C3A O12A C19A C60A 170(3) . . . . ?
C19A C60A O11A Cs2A -59(4) . . . . ?
C19A C60A O11A C55A 44(5) . . . . ?
C19A O12A C3A C13A 150(4) . . . . ?
C34A O10A C13A Cs2A 117(5) . . . . ?
C34A O10A C13A C3A -153(4) . . . . ?
C13A O10A C34A C21A 170(4) . . . . ?
C21A O7A C56A C54A -145(3) . . . . ?
C56A O7A C21A C34A -126(3) . . . . ?
C63A O9A C54A C56A -129(3) . . . . ?
C54A O9A C63A C29A 69(5) . . . . ?
C49A O13A C29A C63A 171(4) . . . . ?
C29A O13A C49A C55A 146(4) . . . . ?
O1 C7 C9 O2 -63.2 . . . . ?
O2 C15 C1A O3 68.9 . . . . ?
O3 C1B C1C O4 -67.6 . . . . ?
O4 C1D C1E O5 64.1 . . . . ?
O5 C1F C1G O6 -65.4 . . . . ?
O6 C1H C1I O1 62.8 . . . . ?
C7 O1 C1I C1H 173.1 . . . . ?
C9 O2 C15 C1A 177.5 . . . . ?
C15 O2 C9 C7 175.1 . . . . ?
C1A O3 C1B C1C -175.8 . . . . ?
C1B O3 C1A C15 -172.3 . . . . ?
C1C O4 C1D C1E 179.0 . . . . ?
C1D O4 C1C C1B -177.6 . . . . ?
C1E O5 C1F C1G 175.0 . . . . ?
C1F O5 C1E C1D 176.6 . . . . ?
C1G O6 C1H C1I -178.8 . . . . ?
C1H O6 C1G C1F -179.7 . . . . ?
C1I O1 C7 C9 -172.0 . . . . ?
C51A Si2 C11A C40A -33(5) . . . . ?
C51A Si2 C11A C46A 161(5) . . . . ?
C36A Si2 C51A C47A 155(3) . . . . ?
C36A Si2 C51A C27A 41(3) . . . . ?
C36A Si2 C11A C40A 92(4) . . . . ?
C36A Si2 C11A C46A -73(6) . . . . ?
C11A Si2 C51A C47A -80(3) . . . . ?
C11A Si2 C51A C27A 166(3) . . . . ?
C4A Si1 C45 C41 -71(5) . . . . ?
C42A Si1 C45 C41 164(5) . . . . ?
C42A Si1 C4A C50A 66.9(15) . . . . ?
C42A Si1 C4A C17A -174.3(13) . . . . ?
C58A Si1 C45 C41 47(5) . . . . ?
C58A Si1 C4A C50A -173.0(12) . . . . ?
C58A Si1 C4A C17A -54.1(16) . . . . ?
C7A O1A C1M Cs1A -170(5) . . . 2_756 ?
C7A O1A C1M C1J 120(4) . . . . ?
Cs1A O6A C31 C1O 4(5) 2_756 . . . ?
Cs1A O6A C31 C1O 0(5) . . . . ?
Cs1A O6A C1J C1M -22(4) 2_756 . . . ?
Cs1A O6A C1J C1M -21(4) . . . . ?
Cs1A O4A C1K C1Q 35(3) . . . . ?
Cs1A O4A C1K C1Q 37(3) 2_756 . . . ?
Cs1A O4A C1L C1N -18(4) 2_756 . . . ?
Cs1A O4A C1L C1N -13(4) . . . . ?
Cs1A O2A C9A C7A -45(5) 2_756 . . . ?
Cs1A O2A C9A C7A -43(5) . . . . ?
Cs1A O2A C15A C1P 23(5) 2_756 . . . ?
Cs1A O2A C15A C1P 21(5) . . . . ?
Cs1A O1A C1M Cs1A 2.7(6) . . . 2_756 ?
Cs1A O1A C1M C1J -69(3) 2_756 . . . ?
Cs1A O1A C1M C1J -67(3) . . . . ?
Cs1A O5A C1N C1L -81(2) . . . . ?
Cs1A O5A C1N C1L -78(3) 2_756 . . . ?
Cs1A O5A C1O C31 43(5) . . . . ?
Cs1A O5A C1O C31 38(5) 2_756 . . . ?
Cs1A O3A C1P Cs1A -3.4(4) . . . 2_756 ?
Cs1A O3A C1P C15A -70(3) . . . . ?
Cs1A O3A C1P C15A -66(3) 2_756 . . . ?
Cs1A O3A C1Q C1K 83(2) . . . . ?
Cs1A O3A C1Q C1K 84(2) 2_756 . . . ?
O6A C31 C1O O5A -31(6) . . . . ?
O6A C1J C1M Cs1A 16(3) . . . 2_756 ?
O6A C1J C1M O1A 61(4) . . . . ?
O4A C1K C1Q O3A -87(3) . . . . ?
O4A C1L C1N O5A 68(4) . . . . ?
O2A C15A C1P Cs1A -16(3) . . . 2_756 ?
O2A C15A C1P O3A 40(5) . . . . ?
O1A C7A C9A O2A 38(6) . . . . ?
C31 O6A C1J C1M -176(3) . . . . ?
C1J O6A C31 C1O 153(4) . . . . ?
C1K O4A C1L C1N -169(3) . . . . ?
C1L O4A C1K C1Q -169(3) . . . . ?
C9A C7A O1A Cs1A -13(5) . . . 2_756 ?
C9A C7A O1A Cs1A -15(5) . . . . ?
C9A C7A O1A C1M 157(4) . . . . ?
C9A O2A C15A C1P -177(4) . . . . ?
C15A O2A C9A C7A 156(4) . . . . ?
C1N O5A C1O C31 167(4) . . . . ?
C1O O5A C1N C1L 150(3) . . . . ?
C1P O3A C1Q C1K -169(3) . . . . ?
C1Q O3A C1P Cs1A -110(3) . . . 2_756 ?
C1Q O3A C1P C15A -176(3) . . . . ?

loop_
_smtbx_masks_void_nr
_smtbx_masks_void_average_x
_smtbx_masks_void_average_y
_smtbx_masks_void_average_z
_smtbx_masks_void_volume
_smtbx_masks_void_count_electrons
_smtbx_masks_void_content
1 0.500 0.134 0.250 166.5 39.4 '1 C4H8O'
2 0.500 0.866 0.750 166.5 39.4 '1 C4H8O'
3 0.500 0.375 0.750 9.1 0.9 ?
4 0.500 0.625 0.250 9.1 0.9 ?
